data_4066076
loop_
_publ_author_name
'Zhang, Jing'
'Vaidya, Tulaza'
'Brennessel, William W.'
'Frontier, Alison J.'
'Eisenberg, Richard'

_publ_section_title
;
 Dicationic Palladium(II) Complexes as Active Lewis Acid Catalysts for
 Polarized Nazarov Cyclization
;
_journal_issue 15
_journal_name_full Organometallics
_journal_page_first 3341
_journal_paper_doi 10.1021/om100274g
_journal_volume 29
_journal_year 2010
_chemical_absolute_configuration ad
_chemical_formula_moiety 'C36 H38 Cl2 N2 O2 P2 Pd, 4(C H2 Cl2)'
_chemical_formula_sum 'C40 H46 Cl10 N2 O2 P2 Pd'
_chemical_formula_weight 1109.63
_chemical_name_common eisjz03
_chemical_name_systematic
; 
 ? 
;
_space_group_IT_number 19
_symmetry_cell_setting orthorhombic
_symmetry_space_group_name_Hall 'P 2ac 2ab'
_symmetry_space_group_name_H-M 'P 21 21 21'
_atom_sites_solution_hydrogens geom
_atom_sites_solution_primary direct
_atom_sites_solution_secondary difmap
_audit_creation_method SHELXL-97
_cell_angle_alpha 90.00
_cell_angle_beta 90.00
_cell_angle_gamma 90.00
_cell_formula_units_Z 12
_cell_length_a 19.357(3)
_cell_length_b 22.915(3)
_cell_length_c 31.461(4)
_cell_measurement_reflns_used 3737
_cell_measurement_temperature 100.0(1)
_cell_measurement_theta_max 32.94
_cell_measurement_theta_min 2.74
_cell_volume 13955(3)
_computing_cell_refinement 'SAINT (Bruker, 2009)'
_computing_data_collection 'APEX2 (Bruker, 2009)'
_computing_data_reduction 'SAINT (Bruker, 2009)'
_computing_molecular_graphics 'SHELXTL (Sheldrick, 2008)'
_computing_publication_material 'SHELXTL (Sheldrick, 2008)'
_computing_structure_refinement 'SHELXL-97 (Sheldrick, 2008)'
_computing_structure_solution 'SIR97 (Altomare et al., 1999)'
_diffrn_ambient_temperature 100.0(1)
_diffrn_measured_fraction_theta_full 0.994
_diffrn_measured_fraction_theta_max 0.994
_diffrn_measurement_device_type 'Bruker SMART APEX II CCD Platform'
_diffrn_measurement_method 'area detector, \w scans per \f'
_diffrn_radiation_monochromator graphite
_diffrn_radiation_source 'fine-focus sealed tube'
_diffrn_radiation_type MoK\a
_diffrn_radiation_wavelength 0.71073
_diffrn_reflns_av_R_equivalents 0.1012
_diffrn_reflns_av_sigmaI/netI 0.1001
_diffrn_reflns_limit_h_max 29
_diffrn_reflns_limit_h_min -29
_diffrn_reflns_limit_k_max 34
_diffrn_reflns_limit_k_min -35
_diffrn_reflns_limit_l_max 47
_diffrn_reflns_limit_l_min -47
_diffrn_reflns_number 202837
_diffrn_reflns_theta_full 33.14
_diffrn_reflns_theta_max 33.14
_diffrn_reflns_theta_min 1.52
_diffrn_standards_number 0
_exptl_absorpt_coefficient_mu 1.079
_exptl_absorpt_correction_T_max 0.8131
_exptl_absorpt_correction_T_min 0.7817
_exptl_absorpt_correction_type multi-scan
_exptl_absorpt_process_details 'SADABS (Sheldrick, 2008)'
_exptl_crystal_colour colorless
_exptl_crystal_density_diffrn 1.584
_exptl_crystal_density_method 'not measured'
_exptl_crystal_description block
_exptl_crystal_F_000 6744
_exptl_crystal_size_max 0.24
_exptl_crystal_size_mid 0.24
_exptl_crystal_size_min 0.20
_refine_diff_density_max 4.011
_refine_diff_density_min -1.487
_refine_diff_density_rms 0.167
_refine_ls_abs_structure_details 'Flack H D (1983), 24786 Friedel pairs, Acta Cryst. A39, 876-881'
_refine_ls_abs_structure_Flack -0.02(2)
_refine_ls_extinction_method none
_refine_ls_goodness_of_fit_ref 1.009
_refine_ls_hydrogen_treatment constr
_refine_ls_matrix_type full
_refine_ls_number_parameters 1540
_refine_ls_number_reflns 52835
_refine_ls_number_restraints 0
_refine_ls_restrained_S_all 1.009
_refine_ls_R_factor_all 0.1179
_refine_ls_R_factor_gt 0.0697
_refine_ls_shift/su_max 0.002
_refine_ls_shift/su_mean 0.000
_refine_ls_structure_factor_coef Fsqd
_refine_ls_weighting_details 'calc w=1/[\s^2^(Fo^2^)+(0.0637P)^2^+40.8271P] where P=(Fo^2^+2Fc^2^)/3'
_refine_ls_weighting_scheme calc
_refine_ls_wR_factor_gt 0.1517
_refine_ls_wR_factor_ref 0.1764
_reflns_number_gt 35381
_reflns_number_total 52835
_reflns_threshold_expression >2sigma(I)
_cod_data_source_file om100274g_si_001.cif
_cod_data_source_block 2
_cod_database_code 4066076

loop_
_symmetry_equiv_pos_as_xyz
'x, y, z'
'-x+1/2, -y, z+1/2'
'-x, y+1/2, -z+1/2'
'x+1/2, -y+1/2, -z'

loop_
_atom_site_label
_atom_site_type_symbol
_atom_site_fract_x
_atom_site_fract_y
_atom_site_fract_z
_atom_site_U_iso_or_equiv
_atom_site_adp_type
_atom_site_occupancy
_atom_site_symmetry_multiplicity
_atom_site_calc_flag
_atom_site_refinement_flags
Pd1 Pd 0.11306(2) 0.747775(16) 0.255850(12) 0.01423(7) Uani 1 1 d .
Cl1 Cl 0.02726(7) 0.67447(6) 0.25866(5) 0.0206(3) Uani 1 1 d .
Cl2 Cl 0.03349(7) 0.82543(6) 0.25188(5) 0.0213(3) Uani 1 1 d .
P1 P 0.19350(7) 0.67999(5) 0.26592(4) 0.0138(2) Uani 1 1 d .
P2 P 0.19896(7) 0.81051(6) 0.24732(4) 0.0139(2) Uani 1 1 d .
C1 C 0.2771(3) 0.7107(2) 0.24997(18) 0.0182(10) Uani 1 1 d .
H1A H 0.3150 0.6893 0.2643 0.022 Uiso 1 1 calc R
H1B H 0.2832 0.7065 0.2189 0.022 Uiso 1 1 calc R
C2 C 0.2797(3) 0.7746(2) 0.26214(18) 0.0164(10) Uani 1 1 d .
H2A H 0.3188 0.7938 0.2475 0.020 Uiso 1 1 calc R
H2B H 0.2871 0.7783 0.2932 0.020 Uiso 1 1 calc R
O11 O 0.1867(2) 0.61805(15) 0.24189(12) 0.0172(7) Uani 1 1 d .
N11 N 0.1985(2) 0.65424(18) 0.31570(15) 0.0176(9) Uani 1 1 d .
C11 C 0.2161(3) 0.5714(2) 0.26913(18) 0.0160(10) Uani 1 1 d .
C21 C 0.1952(3) 0.5892(2) 0.31472(17) 0.0184(10) Uani 1 1 d .
H21A H 0.2289 0.5727 0.3356 0.022 Uiso 1 1 calc R
C31 C 0.1215(3) 0.5760(2) 0.32915(17) 0.0198(10) Uani 1 1 d .
H31A H 0.0881 0.5815 0.3057 0.024 Uiso 1 1 calc R
H31B H 0.1174 0.5357 0.3402 0.024 Uiso 1 1 calc R
C41 C 0.1105(3) 0.6207(2) 0.36410(18) 0.0233(11) Uani 1 1 d .
H41A H 0.1282 0.6059 0.3916 0.028 Uiso 1 1 calc R
H41B H 0.0608 0.6300 0.3672 0.028 Uiso 1 1 calc R
C51 C 0.1513(3) 0.6751(2) 0.34998(18) 0.0217(11) Uani 1 1 d .
H51A H 0.1196 0.7056 0.3390 0.026 Uiso 1 1 calc R
H51B H 0.1780 0.6915 0.3740 0.026 Uiso 1 1 calc R
C61 C 0.1829(3) 0.5142(2) 0.25554(17) 0.0165(10) Uani 1 1 d .
C71 C 0.1173(3) 0.5116(2) 0.23790(18) 0.0218(11) Uani 1 1 d .
H71A H 0.0928 0.5467 0.2323 0.026 Uiso 1 1 calc R
C81 C 0.0872(3) 0.4584(3) 0.2284(2) 0.0246(12) Uani 1 1 d .
H81A H 0.0422 0.4575 0.2165 0.030 Uiso 1 1 calc R
C91 C 0.1218(3) 0.4062(2) 0.23615(19) 0.0247(12) Uani 1 1 d .
H91A H 0.1009 0.3698 0.2295 0.030 Uiso 1 1 calc R
C101 C 0.1885(3) 0.4087(2) 0.2540(2) 0.0230(12) Uani 1 1 d .
H10A H 0.2132 0.3737 0.2595 0.028 Uiso 1 1 calc R
C111 C 0.2179(3) 0.4618(2) 0.26355(18) 0.0185(10) Uani 1 1 d .
H11A H 0.2628 0.4630 0.2758 0.022 Uiso 1 1 calc R
C121 C 0.2942(3) 0.5708(2) 0.26091(18) 0.0179(10) Uani 1 1 d .
C131 C 0.3426(3) 0.5682(2) 0.2926(2) 0.0240(12) Uani 1 1 d .
H13A H 0.3279 0.5666 0.3214 0.029 Uiso 1 1 calc R
C141 C 0.4132(3) 0.5678(3) 0.2832(3) 0.0337(16) Uani 1 1 d .
H14A H 0.4462 0.5653 0.3054 0.040 Uiso 1 1 calc R
C151 C 0.4350(3) 0.5711(3) 0.2408(3) 0.0376(18) Uani 1 1 d .
H15A H 0.4828 0.5714 0.2342 0.045 Uiso 1 1 calc R
C161 C 0.3867(3) 0.5738(2) 0.2091(2) 0.0289(13) Uani 1 1 d .
H16A H 0.4015 0.5766 0.1804 0.035 Uiso 1 1 calc R
C171 C 0.3157(3) 0.5727(2) 0.2183(2) 0.0228(12) Uani 1 1 d .
H17A H 0.2827 0.5731 0.1960 0.027 Uiso 1 1 calc R
O12 O 0.1996(2) 0.87131(15) 0.27307(12) 0.0167(7) Uani 1 1 d .
N12 N 0.2086(2) 0.83678(19) 0.19935(14) 0.0173(9) Uani 1 1 d .
C12 C 0.2409(3) 0.9158(2) 0.25085(17) 0.0170(10) Uani 1 1 d .
C22 C 0.2457(3) 0.8939(2) 0.20257(18) 0.0211(11) Uani 1 1 d .
H22A H 0.2954 0.8877 0.1952 0.025 Uiso 1 1 calc R
C32 C 0.2118(4) 0.9314(3) 0.16746(19) 0.0276(13) Uani 1 1 d .
H32A H 0.2074 0.9725 0.1767 0.033 Uiso 1 1 calc R
H32B H 0.2392 0.9300 0.1409 0.033 Uiso 1 1 calc R
C42 C 0.1413(4) 0.9042(3) 0.1609(2) 0.0311(14) Uani 1 1 d .
H42A H 0.1230 0.9136 0.1323 0.037 Uiso 1 1 calc R
H42B H 0.1082 0.9180 0.1826 0.037 Uiso 1 1 calc R
C52 C 0.1546(3) 0.8393(2) 0.16539(18) 0.0231(12) Uani 1 1 d .
H52A H 0.1122 0.8184 0.1742 0.028 Uiso 1 1 calc R
H52B H 0.1718 0.8224 0.1384 0.028 Uiso 1 1 calc R
C62 C 0.2020(3) 0.9731(2) 0.25556(17) 0.0170(10) Uani 1 1 d .
C72 C 0.2382(3) 1.0260(2) 0.25405(19) 0.0210(11) Uani 1 1 d .
H72A H 0.2870 1.0256 0.2507 0.025 Uiso 1 1 calc R
C82 C 0.2039(4) 1.0787(2) 0.25730(19) 0.0248(13) Uani 1 1 d .
H82A H 0.2291 1.1142 0.2563 0.030 Uiso 1 1 calc R
C92 C 0.1318(3) 1.0797(2) 0.2621(2) 0.0264(13) Uani 1 1 d .
H92A H 0.1080 1.1158 0.2645 0.032 Uiso 1 1 calc R
C102 C 0.0957(4) 1.0278(2) 0.2633(2) 0.0279(13) Uani 1 1 d .
H10B H 0.0469 1.0282 0.2663 0.033 Uiso 1 1 calc R
C112 C 0.1305(3) 0.9745(2) 0.2601(2) 0.0237(12) Uani 1 1 d .
H11B H 0.1052 0.9390 0.2610 0.028 Uiso 1 1 calc R
C122 C 0.3125(3) 0.9181(2) 0.27151(19) 0.0190(10) Uani 1 1 d .
C132 C 0.3715(3) 0.9336(3) 0.2490(2) 0.0276(13) Uani 1 1 d .
H13B H 0.3681 0.9425 0.2196 0.033 Uiso 1 1 calc R
C142 C 0.4351(3) 0.9361(3) 0.2691(3) 0.0336(15) Uani 1 1 d .
H14B H 0.4750 0.9467 0.2532 0.040 Uiso 1 1 calc R
C152 C 0.4415(3) 0.9233(3) 0.3118(2) 0.0299(14) Uani 1 1 d .
H15B H 0.4853 0.9244 0.3253 0.036 Uiso 1 1 calc R
C162 C 0.3825(3) 0.9089(2) 0.3343(2) 0.0257(12) Uani 1 1 d .
H16B H 0.3861 0.9001 0.3638 0.031 Uiso 1 1 calc R
C172 C 0.3181(3) 0.9071(2) 0.3147(2) 0.0237(12) Uani 1 1 d .
H17B H 0.2780 0.8984 0.3309 0.028 Uiso 1 1 calc R
Pd2 Pd 0.604813(19) 0.759785(16) 0.414477(13) 0.01564(8) Uani 1 1 d .
Cl3 Cl 0.51790(7) 0.68955(6) 0.42596(6) 0.0292(3) Uani 1 1 d .
Cl4 Cl 0.52468(7) 0.83746(6) 0.41093(5) 0.0230(3) Uani 1 1 d .
P3 P 0.68502(7) 0.69072(5) 0.42018(5) 0.0146(2) Uani 1 1 d .
P4 P 0.69156(7) 0.82147(6) 0.40513(4) 0.0145(2) Uani 1 1 d .
C3 C 0.7675(3) 0.7235(2) 0.40698(18) 0.0183(10) Uani 1 1 d .
H3A H 0.8056 0.7001 0.4192 0.022 Uiso 1 1 calc R
H3B H 0.7734 0.7249 0.3757 0.022 Uiso 1 1 calc R
C4 C 0.7689(3) 0.7851(2) 0.42523(17) 0.0162(10) Uani 1 1 d .
H4A H 0.8109 0.8061 0.4158 0.019 Uiso 1 1 calc R
H4B H 0.7683 0.7839 0.4567 0.019 Uiso 1 1 calc R
O13 O 0.6790(2) 0.63282(15) 0.39196(12) 0.0193(8) Uani 1 1 d .
N13 N 0.6935(2) 0.65860(19) 0.46739(14) 0.0176(9) Uani 1 1 d .
C13 C 0.7026(3) 0.5811(2) 0.41530(18) 0.0186(10) Uani 1 1 d .
C23 C 0.6878(3) 0.5946(2) 0.46251(18) 0.0205(11) Uani 1 1 d .
H23A H 0.7228 0.5748 0.4809 0.025 Uiso 1 1 calc R
C33 C 0.6151(3) 0.5810(2) 0.47872(19) 0.0254(12) Uani 1 1 d .
H33A H 0.6113 0.5399 0.4882 0.030 Uiso 1 1 calc R
H33B H 0.5799 0.5887 0.4566 0.030 Uiso 1 1 calc R
C43 C 0.6075(4) 0.6236(2) 0.51643(19) 0.0277(13) Uani 1 1 d .
H43A H 0.6244 0.6055 0.5430 0.033 Uiso 1 1 calc R
H43B H 0.5586 0.6350 0.5203 0.033 Uiso 1 1 calc R
C53 C 0.6521(3) 0.6772(2) 0.50449(19) 0.0233(11) Uani 1 1 d .
H53A H 0.6225 0.7109 0.4971 0.028 Uiso 1 1 calc R
H53B H 0.6825 0.6884 0.5284 0.028 Uiso 1 1 calc R
C63 C 0.6599(3) 0.5296(2) 0.39864(19) 0.0212(11) Uani 1 1 d .
C73 C 0.6140(3) 0.5347(2) 0.36510(19) 0.0237(11) Uani 1 1 d .
H73A H 0.6094 0.5709 0.3506 0.028 Uiso 1 1 calc R
C83 C 0.5744(3) 0.4869(3) 0.3525(2) 0.0259(12) Uani 1 1 d .
H83A H 0.5426 0.4907 0.3297 0.031 Uiso 1 1 calc R
C93 C 0.5813(3) 0.4341(3) 0.3729(2) 0.0294(14) Uani 1 1 d .
H93A H 0.5547 0.4015 0.3640 0.035 Uiso 1 1 calc R
C103 C 0.6274(4) 0.4283(3) 0.4067(2) 0.0314(14) Uani 1 1 d .
H10C H 0.6317 0.3919 0.4209 0.038 Uiso 1 1 calc R
C113 C 0.6668(3) 0.4756(2) 0.4195(2) 0.0260(12) Uani 1 1 d .
H11C H 0.6985 0.4716 0.4424 0.031 Uiso 1 1 calc R
C123 C 0.7792(3) 0.5722(2) 0.40512(19) 0.0207(11) Uani 1 1 d .
C133 C 0.8245(3) 0.5443(3) 0.4332(2) 0.0251(12) Uani 1 1 d .
H13C H 0.8079 0.5315 0.4601 0.030 Uiso 1 1 calc R
C143 C 0.8927(3) 0.5348(3) 0.4226(2) 0.0303(13) Uani 1 1 d .
H14C H 0.9226 0.5164 0.4424 0.036 Uiso 1 1 calc R
C153 C 0.9181(4) 0.5520(3) 0.3835(2) 0.0316(15) Uani 1 1 d .
H15C H 0.9652 0.5456 0.3763 0.038 Uiso 1 1 calc R
C163 C 0.8734(3) 0.5787(3) 0.3549(2) 0.0279(13) Uani 1 1 d .
H16C H 0.8903 0.5909 0.3280 0.033 Uiso 1 1 calc R
C173 C 0.8052(3) 0.5879(2) 0.36486(19) 0.0245(12) Uani 1 1 d .
H17C H 0.7753 0.6050 0.3444 0.029 Uiso 1 1 calc R
O14 O 0.68712(19) 0.88434(15) 0.42644(12) 0.0171(7) Uani 1 1 d .
N14 N 0.7093(2) 0.84268(19) 0.35544(14) 0.0180(9) Uani 1 1 d .
C14 C 0.7208(3) 0.9292(2) 0.39948(17) 0.0158(10) Uani 1 1 d .
C24 C 0.7094(3) 0.9072(2) 0.35327(17) 0.0168(10) Uani 1 1 d .
H24A H 0.7477 0.9210 0.3345 0.020 Uiso 1 1 calc R
C34 C 0.6399(3) 0.9206(2) 0.33289(19) 0.0229(11) Uani 1 1 d .
H34A H 0.6392 0.9602 0.3204 0.027 Uiso 1 1 calc R
H34B H 0.6017 0.9168 0.3536 0.027 Uiso 1 1 calc R
C44 C 0.6360(3) 0.8732(3) 0.29839(19) 0.0260(12) Uani 1 1 d .
H44A H 0.6610 0.8856 0.2724 0.031 Uiso 1 1 calc R
H44B H 0.5874 0.8646 0.2909 0.031 Uiso 1 1 calc R
C54 C 0.6709(3) 0.8196(3) 0.31863(19) 0.0254(12) Uani 1 1 d .
H54A H 0.6359 0.7908 0.3279 0.030 Uiso 1 1 calc R
H54B H 0.7026 0.8006 0.2982 0.030 Uiso 1 1 calc R
C64 C 0.6854(3) 0.9875(2) 0.40878(18) 0.0167(10) Uani 1 1 d .
C74 C 0.7217(3) 1.0391(2) 0.40386(18) 0.0201(11) Uani 1 1 d .
H74A H 0.7688 1.0381 0.3954 0.024 Uiso 1 1 calc R
C84 C 0.6893(3) 1.0924(2) 0.4112(2) 0.0230(11) Uani 1 1 d .
H84A H 0.7144 1.1277 0.4077 0.028 Uiso 1 1 calc R
C94 C 0.6208(3) 1.0945(2) 0.4237(2) 0.0246(12) Uani 1 1 d .
H94A H 0.5989 1.1308 0.4292 0.030 Uiso 1 1 calc R
C104 C 0.5848(3) 1.0423(2) 0.4281(2) 0.0252(12) Uani 1 1 d .
H10D H 0.5375 1.0432 0.4361 0.030 Uiso 1 1 calc R
C114 C 0.6167(3) 0.9894(2) 0.4211(2) 0.0228(11) Uani 1 1 d .
H11D H 0.5915 0.9542 0.4247 0.027 Uiso 1 1 calc R
C124 C 0.7971(3) 0.9312(2) 0.41255(17) 0.0157(9) Uani 1 1 d .
C134 C 0.8496(3) 0.9421(2) 0.3837(2) 0.0237(12) Uani 1 1 d .
H13D H 0.8387 0.9469 0.3545 0.028 Uiso 1 1 calc R
C144 C 0.9183(3) 0.9462(3) 0.3971(2) 0.0306(14) Uani 1 1 d .
H14D H 0.9538 0.9541 0.3770 0.037 Uiso 1 1 calc R
C154 C 0.9347(3) 0.9386(3) 0.4399(2) 0.0288(14) Uani 1 1 d .
H15D H 0.9813 0.9408 0.4492 0.035 Uiso 1 1 calc R
C164 C 0.8825(3) 0.9278(3) 0.4685(2) 0.0274(12) Uani 1 1 d .
H16D H 0.8936 0.9225 0.4977 0.033 Uiso 1 1 calc R
C174 C 0.8141(3) 0.9245(3) 0.4558(2) 0.0258(12) Uani 1 1 d .
H17D H 0.7788 0.9177 0.4762 0.031 Uiso 1 1 calc R
Pd3 Pd 0.615782(19) 0.744310(15) 0.077657(13) 0.01503(7) Uani 1 1 d .
Cl5 Cl 0.53515(7) 0.66721(5) 0.07882(5) 0.0234(3) Uani 1 1 d .
Cl6 Cl 0.53102(7) 0.81800(5) 0.07120(5) 0.0221(3) Uani 1 1 d .
P5 P 0.69864(7) 0.67992(5) 0.08982(4) 0.0141(2) Uani 1 1 d .
P6 P 0.69877(7) 0.80987(5) 0.06955(4) 0.0142(2) Uani 1 1 d .
C5 C 0.7813(3) 0.7144(2) 0.07856(19) 0.0176(10) Uani 1 1 d .
H5A H 0.8183 0.6949 0.0950 0.021 Uiso 1 1 calc R
H5B H 0.7923 0.7103 0.0480 0.021 Uiso 1 1 calc R
C6 C 0.7783(3) 0.7786(2) 0.09040(18) 0.0180(10) Uani 1 1 d .
H6A H 0.8186 0.7993 0.0783 0.022 Uiso 1 1 calc R
H6B H 0.7795 0.7829 0.1217 0.022 Uiso 1 1 calc R
O15 O 0.69731(19) 0.62078(15) 0.06269(12) 0.0160(7) Uani 1 1 d .
N15 N 0.7002(2) 0.64946(18) 0.13835(14) 0.0162(8) Uani 1 1 d .
C15 C 0.7237(3) 0.57132(19) 0.08857(17) 0.0149(9) Uani 1 1 d .
C25 C 0.6990(3) 0.5846(2) 0.13435(17) 0.0173(10) Uani 1 1 d .
H25A H 0.7321 0.5671 0.1552 0.021 Uiso 1 1 calc R
C35 C 0.6257(3) 0.5684(2) 0.14649(18) 0.0214(11) Uani 1 1 d .
H35A H 0.6226 0.5273 0.1560 0.026 Uiso 1 1 calc R
H35B H 0.5933 0.5747 0.1226 0.026 Uiso 1 1 calc R
C45 C 0.6111(4) 0.6111(2) 0.18351(19) 0.0253(12) Uani 1 1 d .
H45A H 0.5610 0.6191 0.1859 0.030 Uiso 1 1 calc R
H45B H 0.6277 0.5948 0.2108 0.030 Uiso 1 1 calc R
C55 C 0.6507(3) 0.6670(2) 0.17213(17) 0.0187(10) Uani 1 1 d .
H55A H 0.6187 0.6974 0.1616 0.022 Uiso 1 1 calc R
H55B H 0.6756 0.6823 0.1972 0.022 Uiso 1 1 calc R
C65 C 0.6912(3) 0.5164(2) 0.07060(18) 0.0170(10) Uani 1 1 d .
C75 C 0.6249(3) 0.5170(2) 0.05288(19) 0.0209(11) Uani 1 1 d .
H75A H 0.6009 0.5530 0.0499 0.025 Uiso 1 1 calc R
C85 C 0.5942(3) 0.4657(2) 0.03969(19) 0.0245(12) Uani 1 1 d .
H85A H 0.5487 0.4663 0.0284 0.029 Uiso 1 1 calc R
C95 C 0.6294(3) 0.4131(2) 0.04292(19) 0.0237(12) Uani 1 1 d .
H95A H 0.6081 0.3779 0.0338 0.028 Uiso 1 1 calc R
C105 C 0.6954(3) 0.4122(2) 0.05933(19) 0.0227(11) Uani 1 1 d .
H10E H 0.7202 0.3765 0.0608 0.027 Uiso 1 1 calc R
C115 C 0.7254(3) 0.4630(2) 0.07355(19) 0.0192(11) Uani 1 1 d .
H11E H 0.7704 0.4617 0.0856 0.023 Uiso 1 1 calc R
C125 C 0.8022(3) 0.5713(2) 0.08369(19) 0.0176(10) Uani 1 1 d .
C135 C 0.8484(3) 0.5766(3) 0.1177(2) 0.0233(12) Uani 1 1 d .
H13E H 0.8312 0.5802 0.1459 0.028 Uiso 1 1 calc R
C145 C 0.9185(3) 0.5765(3) 0.1108(2) 0.0266(13) Uani 1 1 d .
H14E H 0.9492 0.5797 0.1342 0.032 Uiso 1 1 calc R
C155 C 0.9449(3) 0.5719(3) 0.0700(2) 0.0296(14) Uani 1 1 d .
H15E H 0.9934 0.5712 0.0654 0.036 Uiso 1 1 calc R
C165 C 0.8995(3) 0.5683(3) 0.03567(19) 0.0255(12) Uani 1 1 d .
H16E H 0.9170 0.5664 0.0075 0.031 Uiso 1 1 calc R
C175 C 0.8297(3) 0.5675(2) 0.04273(19) 0.0222(11) Uani 1 1 d .
H17E H 0.7992 0.5644 0.0192 0.027 Uiso 1 1 calc R
O16 O 0.68865(19) 0.87242(14) 0.09155(11) 0.0156(7) Uani 1 1 d .
N16 N 0.7131(2) 0.83236(18) 0.02024(14) 0.0161(8) Uani 1 1 d .
C16 C 0.7209(3) 0.9187(2) 0.06491(17) 0.0151(9) Uani 1 1 d .
C26 C 0.7078(3) 0.8974(2) 0.01888(17) 0.0184(10) Uani 1 1 d .
H26A H 0.7447 0.9131 -0.0001 0.022 Uiso 1 1 calc R
C36 C 0.6372(3) 0.9084(2) -0.00144(19) 0.0219(11) Uani 1 1 d .
H36A H 0.5994 0.9039 0.0195 0.026 Uiso 1 1 calc R
H36B H 0.6347 0.9478 -0.0143 0.026 Uiso 1 1 calc R
C46 C 0.6348(4) 0.8607(2) -0.03530(19) 0.0259(13) Uani 1 1 d .
H46A H 0.5864 0.8500 -0.0418 0.031 Uiso 1 1 calc R
H46B H 0.6574 0.8741 -0.0618 0.031 Uiso 1 1 calc R
C56 C 0.6734(3) 0.8090(2) -0.01635(19) 0.0255(12) Uani 1 1 d .
H56A H 0.6406 0.7787 -0.0068 0.031 Uiso 1 1 calc R
H56B H 0.7050 0.7917 -0.0376 0.031 Uiso 1 1 calc R
C66 C 0.6842(3) 0.9754(2) 0.07530(17) 0.0171(10) Uani 1 1 d .
C76 C 0.7206(3) 1.0280(2) 0.07176(19) 0.0218(11) Uani 1 1 d .
H76A H 0.7682 1.0277 0.0644 0.026 Uiso 1 1 calc R
C86 C 0.6869(3) 1.0805(2) 0.0790(2) 0.0235(12) Uani 1 1 d .
H86A H 0.7118 1.1161 0.0769 0.028 Uiso 1 1 calc R
C96 C 0.6167(3) 1.0814(2) 0.0892(2) 0.0253(12) Uani 1 1 d .
H96A H 0.5937 1.1174 0.0940 0.030 Uiso 1 1 calc R
C106 C 0.5812(3) 1.0292(2) 0.0923(2) 0.0250(12) Uani 1 1 d .
H10F H 0.5333 1.0296 0.0989 0.030 Uiso 1 1 calc R
C116 C 0.6145(3) 0.9763(2) 0.08577(17) 0.0190(10) Uani 1 1 d .
H11F H 0.5896 0.9408 0.0885 0.023 Uiso 1 1 calc R
C126 C 0.7983(3) 0.9192(2) 0.07802(19) 0.0177(10) Uani 1 1 d .
C136 C 0.8510(3) 0.9163(2) 0.0488(2) 0.0220(11) Uani 1 1 d .
H13F H 0.8409 0.9156 0.0193 0.026 Uiso 1 1 calc R
C146 C 0.9193(3) 0.9142(3) 0.0629(2) 0.0292(14) Uani 1 1 d .
H14F H 0.9558 0.9120 0.0428 0.035 Uiso 1 1 calc R
C156 C 0.9344(3) 0.9155(3) 0.1065(2) 0.0294(14) Uani 1 1 d .
H15F H 0.9809 0.9137 0.1161 0.035 Uiso 1 1 calc R
C166 C 0.8808(3) 0.9192(2) 0.1353(2) 0.0292(13) Uani 1 1 d .
H16F H 0.8901 0.9202 0.1650 0.035 Uiso 1 1 calc R
C176 C 0.8125(3) 0.9215(2) 0.1204(2) 0.0230(12) Uani 1 1 d .
H17F H 0.7756 0.9247 0.1402 0.028 Uiso 1 1 calc R
C17 C 0.4909(4) 0.7041(3) 0.3095(3) 0.047(2) Uani 1 1 d .
H17G H 0.4530 0.6799 0.2977 0.057 Uiso 1 1 calc R
H17H H 0.4921 0.6980 0.3406 0.057 Uiso 1 1 calc R
Cl7 Cl 0.57001(12) 0.68060(10) 0.28744(9) 0.0604(6) Uani 1 1 d .
Cl8 Cl 0.47356(11) 0.77764(8) 0.29900(7) 0.0461(5) Uani 1 1 d .
C27 C 0.0941(3) 0.6263(3) 0.4870(2) 0.0303(14) Uani 1 1 d .
H27A H 0.0562 0.6475 0.4726 0.036 Uiso 1 1 calc R
H27B H 0.0864 0.6291 0.5180 0.036 Uiso 1 1 calc R
Cl9 Cl 0.17413(8) 0.65958(7) 0.47398(5) 0.0282(3) Uani 1 1 d .
Cl10 Cl 0.09244(10) 0.55177(7) 0.47146(5) 0.0337(4) Uani 1 1 d .
C37 C 0.1333(4) 0.8673(3) 0.0328(3) 0.045(2) Uani 1 1 d .
H37A H 0.1231 0.9083 0.0405 0.054 Uiso 1 1 calc R
H37B H 0.1267 0.8630 0.0018 0.054 Uiso 1 1 calc R
Cl11 Cl 0.07546(9) 0.82186(9) 0.05897(6) 0.0411(4) Uani 1 1 d .
Cl12 Cl 0.22019(11) 0.85163(9) 0.04560(7) 0.0473(5) Uani 1 1 d .
C47 C 0.9669(4) 0.7484(3) 0.4612(2) 0.0348(14) Uani 1 1 d .
H47A H 0.9340 0.7798 0.4537 0.042 Uiso 1 1 calc R
H47B H 0.9801 0.7532 0.4914 0.042 Uiso 1 1 calc R
Cl13 Cl 0.92700(9) 0.67969(8) 0.45397(6) 0.0400(4) Uani 1 1 d .
Cl14 Cl 1.04107(8) 0.75384(7) 0.42896(5) 0.0309(3) Uani 1 1 d .
C57 C 0.4129(3) 0.7378(3) 0.1404(2) 0.0313(14) Uani 1 1 d .
H57A H 0.4042 0.6974 0.1307 0.038 Uiso 1 1 calc R
H57B H 0.4412 0.7576 0.1185 0.038 Uiso 1 1 calc R
Cl15 Cl 0.45879(12) 0.73609(10) 0.18858(7) 0.0527(5) Uani 1 1 d .
Cl16 Cl 0.33355(10) 0.77468(8) 0.14591(6) 0.0419(4) Uani 1 1 d .
C67 C 0.4322(4) 0.7332(3) 0.0005(2) 0.0349(15) Uani 1 1 d .
H67A H 0.4726 0.7305 0.0197 0.042 Uiso 1 1 calc R
H67B H 0.4262 0.6948 -0.0134 0.042 Uiso 1 1 calc R
Cl17 Cl 0.44798(9) 0.78626(9) -0.03810(6) 0.0415(4) Uani 1 1 d .
Cl18 Cl 0.35781(9) 0.74930(9) 0.03079(6) 0.0421(4) Uani 1 1 d .
C77 C 0.9218(4) 0.7430(3) 0.3324(2) 0.0361(15) Uani 1 1 d .
H77A H 0.9650 0.7414 0.3156 0.043 Uiso 1 1 calc R
H77B H 0.9242 0.7124 0.3546 0.043 Uiso 1 1 calc R
Cl19 Cl 0.85070(10) 0.72930(9) 0.29882(6) 0.0393(4) Uani 1 1 d .
Cl20 Cl 0.91490(8) 0.81217(7) 0.35697(5) 0.0291(3) Uani 1 1 d .
C87 C 0.9062(3) 0.7609(3) 0.19422(18) 0.0284(13) Uani 1 1 d .
H87A H 0.8962 0.8016 0.2028 0.034 Uiso 1 1 calc R
H87B H 0.9351 0.7429 0.2166 0.034 Uiso 1 1 calc R
Cl21 Cl 0.95180(10) 0.76114(9) 0.14595(6) 0.0459(4) Uani 1 1 d .
Cl22 Cl 0.82817(10) 0.72211(8) 0.18981(6) 0.0443(5) Uani 1 1 d .
C97 C 0.3632(3) 0.7637(3) 0.4048(2) 0.0301(13) Uani 1 1 d .
H97A H 0.3567 0.8051 0.3967 0.036 Uiso 1 1 calc R
H97B H 0.4134 0.7559 0.4062 0.036 Uiso 1 1 calc R
Cl23 Cl 0.32608(10) 0.75152(8) 0.45554(6) 0.0401(4) Uani 1 1 d .
Cl24 Cl 0.32580(9) 0.71889(7) 0.36604(6) 0.0345(4) Uani 1 1 d .
C107 C 0.5933(4) 0.8510(3) 0.1809(2) 0.0328(15) Uani 1 1 d .
H10G H 0.5574 0.8327 0.1989 0.039 Uiso 1 1 calc R
H10H H 0.5806 0.8445 0.1508 0.039 Uiso 1 1 calc R
Cl25 Cl 0.67338(10) 0.81739(7) 0.19114(5) 0.0321(3) Uani 1 1 d .
Cl26 Cl 0.59583(9) 0.92698(6) 0.19125(5) 0.0289(3) Uani 1 1 d .
C117 C 0.0998(3) 0.8623(2) 0.3563(2) 0.0274(13) Uani 1 1 d .
H11G H 0.0584 0.8458 0.3703 0.033 Uiso 1 1 calc R
H11H H 0.0948 0.8566 0.3252 0.033 Uiso 1 1 calc R
Cl27 Cl 0.10457(8) 0.93831(6) 0.36736(5) 0.0281(3) Uani 1 1 d .
Cl28 Cl 0.17355(8) 0.82485(6) 0.37404(5) 0.0271(3) Uani 1 1 d .
C127 C 0.0969(4) 0.6585(3) 0.1495(2) 0.0349(15) Uani 1 1 d .
H12A H 0.0655 0.6763 0.1283 0.042 Uiso 1 1 calc R
H12B H 0.0776 0.6661 0.1781 0.042 Uiso 1 1 calc R
Cl29 Cl 0.10049(8) 0.58179(7) 0.14077(5) 0.0284(3) Uani 1 1 d .
Cl30 Cl 0.17787(10) 0.69118(7) 0.14563(5) 0.0354(4) Uani 1 1 d .

loop_
_atom_site_aniso_label
_atom_site_aniso_U_11
_atom_site_aniso_U_22
_atom_site_aniso_U_33
_atom_site_aniso_U_23
_atom_site_aniso_U_13
_atom_site_aniso_U_12
Pd1 0.01531(17) 0.00876(15) 0.01864(17) -0.00058(13) 0.00019(14) -0.00030(13)
Cl1 0.0177(6) 0.0125(5) 0.0315(7) -0.0003(5) 0.0004(5) -0.0029(4)
Cl2 0.0171(6) 0.0144(5) 0.0323(7) -0.0025(5) -0.0027(5) 0.0020(4)
P1 0.0155(6) 0.0087(5) 0.0171(6) 0.0010(5) 0.0017(5) -0.0008(4)
P2 0.0139(6) 0.0082(5) 0.0195(7) 0.0003(5) 0.0000(5) 0.0005(4)
C1 0.022(3) 0.009(2) 0.023(3) -0.0011(18) 0.002(2) 0.0000(18)
C2 0.013(2) 0.016(2) 0.021(3) 0.0019(19) 0.0031(19) -0.0013(17)
O11 0.023(2) 0.0122(16) 0.0164(18) 0.0003(13) -0.0025(15) 0.0028(14)
N11 0.021(2) 0.0099(18) 0.022(2) -0.0008(16) 0.0009(18) -0.0012(16)
C11 0.016(2) 0.009(2) 0.023(3) 0.0026(18) 0.000(2) 0.0026(16)
C21 0.025(3) 0.011(2) 0.018(3) 0.0024(18) -0.001(2) 0.0009(19)
C31 0.025(3) 0.014(2) 0.020(3) -0.0016(18) 0.000(2) -0.0007(19)
C41 0.028(3) 0.019(2) 0.023(3) -0.002(2) 0.008(2) -0.003(2)
C51 0.027(3) 0.016(2) 0.021(3) 0.000(2) 0.002(2) -0.001(2)
C61 0.022(3) 0.009(2) 0.019(3) -0.0002(17) -0.001(2) 0.0034(18)
C71 0.025(3) 0.019(2) 0.022(3) 0.0023(19) -0.001(2) 0.000(2)
C81 0.024(3) 0.021(3) 0.029(3) -0.001(2) 0.001(2) -0.001(2)
C91 0.033(3) 0.015(2) 0.027(3) -0.005(2) 0.007(3) -0.005(2)
C101 0.027(3) 0.010(2) 0.032(3) 0.002(2) 0.005(2) 0.000(2)
C111 0.018(3) 0.012(2) 0.026(3) 0.0024(19) 0.003(2) 0.0016(18)
C121 0.020(3) 0.008(2) 0.026(3) -0.0049(18) 0.001(2) 0.0008(17)
C131 0.019(3) 0.015(2) 0.038(3) 0.001(2) 0.001(2) -0.001(2)
C141 0.019(3) 0.018(3) 0.064(5) 0.004(3) -0.003(3) 0.000(2)
C151 0.018(3) 0.016(3) 0.078(6) 0.000(3) 0.011(3) 0.002(2)
C161 0.030(3) 0.017(2) 0.040(4) -0.003(2) 0.014(3) 0.000(2)
C171 0.024(3) 0.013(2) 0.031(3) -0.005(2) 0.008(2) 0.000(2)
O12 0.0222(19) 0.0076(15) 0.0203(19) -0.0011(13) 0.0052(15) -0.0031(13)
N12 0.023(2) 0.0139(19) 0.015(2) -0.0011(16) 0.0011(17) -0.0023(16)
C12 0.024(3) 0.010(2) 0.017(3) 0.0031(17) 0.003(2) -0.0020(18)
C22 0.029(3) 0.014(2) 0.021(3) -0.0005(19) 0.003(2) -0.006(2)
C32 0.047(4) 0.017(3) 0.018(3) 0.007(2) 0.002(3) -0.002(2)
C42 0.047(4) 0.017(3) 0.029(3) 0.000(2) -0.008(3) 0.007(3)
C52 0.032(3) 0.019(3) 0.018(3) -0.004(2) -0.004(2) 0.005(2)
C62 0.025(3) 0.011(2) 0.014(2) -0.0001(17) 0.001(2) 0.0024(19)
C72 0.023(3) 0.014(2) 0.026(3) 0.000(2) 0.000(2) 0.001(2)
C82 0.039(4) 0.012(2) 0.024(3) 0.000(2) -0.009(3) 0.000(2)
C92 0.034(3) 0.014(2) 0.032(3) 0.001(2) -0.001(3) 0.008(2)
C102 0.032(3) 0.018(3) 0.034(3) 0.003(2) 0.005(3) 0.005(2)
C112 0.026(3) 0.012(2) 0.032(3) 0.003(2) 0.002(2) -0.003(2)
C122 0.021(3) 0.011(2) 0.025(3) -0.0008(19) 0.003(2) 0.0028(18)
C132 0.026(3) 0.026(3) 0.030(3) -0.005(2) 0.007(2) -0.001(2)
C142 0.022(3) 0.029(3) 0.050(4) -0.003(3) 0.004(3) -0.004(2)
C152 0.023(3) 0.018(3) 0.049(4) -0.010(3) -0.007(3) 0.005(2)
C162 0.034(3) 0.015(2) 0.028(3) -0.001(2) -0.001(3) -0.002(2)
C172 0.021(3) 0.012(2) 0.038(3) -0.003(2) 0.003(2) -0.0020(19)
Pd2 0.01346(16) 0.01206(15) 0.02140(19) 0.00205(14) -0.00076(14) -0.00058(13)
Cl3 0.0158(6) 0.0202(6) 0.0514(10) 0.0078(6) -0.0034(6) -0.0052(5)
Cl4 0.0144(6) 0.0176(5) 0.0369(8) 0.0006(5) -0.0035(5) 0.0030(4)
P3 0.0131(6) 0.0115(5) 0.0192(6) -0.0005(5) -0.0007(5) -0.0001(4)
P4 0.0144(6) 0.0116(5) 0.0175(6) 0.0032(5) -0.0011(5) -0.0006(4)
C3 0.019(2) 0.014(2) 0.022(3) 0.0042(19) 0.001(2) 0.0008(17)
C4 0.012(2) 0.015(2) 0.021(3) 0.0002(19) -0.0021(19) 0.0013(17)
O13 0.025(2) 0.0098(15) 0.023(2) 0.0004(14) -0.0041(16) -0.0003(14)
N13 0.022(2) 0.0140(19) 0.017(2) -0.0008(16) 0.0034(17) 0.0030(16)
C13 0.027(3) 0.0094(19) 0.019(3) 0.0007(18) -0.002(2) -0.0007(17)
C23 0.027(3) 0.012(2) 0.022(3) -0.0003(19) 0.002(2) 0.0043(19)
C33 0.036(3) 0.015(2) 0.025(3) 0.001(2) 0.003(3) -0.005(2)
C43 0.043(4) 0.020(2) 0.021(3) -0.001(2) 0.012(3) -0.005(3)
C53 0.028(3) 0.016(2) 0.026(3) -0.004(2) 0.002(2) 0.000(2)
C63 0.021(3) 0.014(2) 0.028(3) -0.004(2) 0.006(2) 0.0016(19)
C73 0.024(3) 0.019(2) 0.028(3) -0.004(2) 0.001(2) 0.001(2)
C83 0.021(3) 0.026(3) 0.030(3) -0.006(2) -0.002(2) 0.002(2)
C93 0.023(3) 0.028(3) 0.037(4) -0.007(3) 0.008(3) -0.005(2)
C103 0.042(4) 0.015(2) 0.037(4) -0.003(2) 0.004(3) -0.001(2)
C113 0.028(3) 0.018(2) 0.032(3) 0.003(2) 0.000(3) 0.000(2)
C123 0.025(3) 0.014(2) 0.023(3) -0.0031(19) -0.004(2) 0.0005(19)
C133 0.029(3) 0.023(3) 0.023(3) 0.004(2) 0.000(2) -0.001(2)
C143 0.027(3) 0.029(3) 0.035(3) 0.000(2) -0.006(3) -0.001(2)
C153 0.028(3) 0.020(3) 0.047(4) -0.010(3) 0.004(3) -0.003(2)
C163 0.033(3) 0.025(3) 0.026(3) -0.002(2) 0.008(3) 0.000(2)
C173 0.034(3) 0.017(2) 0.023(3) -0.005(2) 0.000(2) 0.002(2)
O14 0.0195(18) 0.0109(15) 0.0209(19) 0.0032(13) 0.0013(15) -0.0011(13)
N14 0.026(2) 0.0125(19) 0.015(2) 0.0013(16) 0.0014(18) -0.0009(17)
C14 0.016(2) 0.012(2) 0.020(3) 0.0038(18) 0.0006(19) -0.0019(17)
C24 0.022(3) 0.013(2) 0.015(2) 0.0052(18) 0.0012(19) -0.0006(18)
C34 0.024(3) 0.019(2) 0.025(3) 0.004(2) -0.002(2) 0.001(2)
C44 0.029(3) 0.029(3) 0.020(3) 0.000(2) -0.005(2) -0.006(2)
C54 0.033(3) 0.018(3) 0.026(3) -0.002(2) -0.004(2) 0.001(2)
C64 0.019(2) 0.0097(19) 0.021(3) -0.0004(18) 0.000(2) -0.0006(17)
C74 0.025(3) 0.012(2) 0.023(3) -0.0003(19) -0.001(2) -0.0014(19)
C84 0.023(3) 0.015(2) 0.031(3) -0.002(2) -0.003(2) -0.0028(19)
C94 0.025(3) 0.015(2) 0.034(3) -0.001(2) 0.000(2) 0.007(2)
C104 0.023(3) 0.020(3) 0.033(3) 0.004(2) 0.004(2) 0.000(2)
C114 0.022(3) 0.015(2) 0.032(3) 0.003(2) 0.000(2) -0.0046(19)
C124 0.020(2) 0.0099(19) 0.017(2) 0.0003(17) 0.001(2) 0.0006(16)
C134 0.022(3) 0.020(3) 0.029(3) 0.004(2) 0.002(2) 0.004(2)
C144 0.022(3) 0.019(3) 0.051(4) 0.003(3) 0.006(3) -0.001(2)
C154 0.025(3) 0.017(3) 0.045(4) 0.004(2) -0.008(3) -0.003(2)
C164 0.028(3) 0.026(3) 0.028(3) 0.002(2) -0.007(3) -0.002(2)
C174 0.030(3) 0.020(3) 0.028(3) 0.000(2) -0.003(2) -0.007(2)
Pd3 0.01341(16) 0.00961(14) 0.02205(18) 0.00075(13) -0.00120(14) 0.00017(13)
Cl5 0.0141(6) 0.0136(5) 0.0426(8) 0.0032(5) -0.0026(6) -0.0014(4)
Cl6 0.0179(6) 0.0126(5) 0.0358(8) 0.0004(5) -0.0026(5) 0.0022(4)
P5 0.0145(6) 0.0087(5) 0.0190(6) 0.0013(5) -0.0010(5) -0.0006(4)
P6 0.0133(6) 0.0089(5) 0.0204(7) 0.0009(5) 0.0003(5) 0.0012(4)
C5 0.011(2) 0.015(2) 0.026(3) 0.000(2) 0.000(2) -0.0001(16)
C6 0.016(2) 0.013(2) 0.025(3) 0.003(2) -0.002(2) -0.0032(17)
O15 0.0196(18) 0.0093(15) 0.0190(19) 0.0002(13) -0.0010(15) 0.0008(13)
N15 0.023(2) 0.0105(18) 0.016(2) -0.0002(15) 0.0010(17) 0.0014(16)
C15 0.016(2) 0.0079(18) 0.020(3) -0.0005(18) 0.0009(19) 0.0006(15)
C25 0.021(3) 0.011(2) 0.020(3) 0.0018(18) -0.001(2) 0.0035(18)
C35 0.025(3) 0.016(2) 0.023(3) 0.001(2) 0.001(2) -0.004(2)
C45 0.034(3) 0.017(2) 0.025(3) 0.002(2) 0.007(3) -0.001(2)
C55 0.027(3) 0.016(2) 0.013(2) 0.0005(18) 0.003(2) 0.0008(19)
C65 0.018(2) 0.012(2) 0.021(3) -0.0014(18) 0.001(2) -0.0034(17)
C75 0.017(3) 0.015(2) 0.031(3) 0.001(2) 0.000(2) 0.0010(18)
C85 0.023(3) 0.022(3) 0.028(3) -0.006(2) -0.001(2) -0.001(2)
C95 0.029(3) 0.019(2) 0.023(3) 0.000(2) 0.002(2) -0.007(2)
C105 0.029(3) 0.013(2) 0.026(3) -0.002(2) 0.004(2) -0.003(2)
C115 0.015(2) 0.014(2) 0.029(3) 0.003(2) 0.001(2) 0.0028(17)
C125 0.018(2) 0.0083(19) 0.026(3) -0.0015(19) 0.004(2) -0.0026(16)
C135 0.018(3) 0.022(3) 0.030(3) 0.000(2) -0.006(2) 0.001(2)
C145 0.015(3) 0.025(3) 0.040(4) 0.004(3) -0.003(2) -0.003(2)
C155 0.022(3) 0.018(3) 0.049(4) 0.001(3) 0.002(3) 0.001(2)
C165 0.027(3) 0.025(3) 0.025(3) -0.005(2) 0.008(2) 0.000(2)
C175 0.023(3) 0.021(3) 0.023(3) -0.002(2) 0.000(2) -0.001(2)
O16 0.0224(19) 0.0093(14) 0.0150(17) 0.0024(12) 0.0014(14) -0.0013(13)
N16 0.018(2) 0.0137(19) 0.016(2) -0.0002(15) 0.0029(17) -0.0009(15)
C16 0.022(2) 0.0072(19) 0.016(2) 0.0053(17) 0.0021(19) -0.0022(17)
C26 0.026(3) 0.013(2) 0.017(3) -0.0013(18) 0.002(2) 0.0001(19)
C36 0.024(3) 0.018(2) 0.023(3) 0.003(2) -0.001(2) 0.003(2)
C46 0.038(4) 0.020(3) 0.020(3) -0.001(2) -0.004(2) -0.001(2)
C56 0.035(3) 0.019(3) 0.023(3) -0.001(2) -0.004(2) -0.005(2)
C66 0.027(3) 0.010(2) 0.014(2) 0.0000(17) 0.001(2) -0.0014(18)
C76 0.025(3) 0.012(2) 0.029(3) 0.001(2) 0.005(2) 0.0001(19)
C86 0.026(3) 0.011(2) 0.033(3) 0.002(2) -0.002(2) 0.0019(19)
C96 0.030(3) 0.015(2) 0.031(3) -0.003(2) -0.001(3) 0.003(2)
C106 0.020(3) 0.022(3) 0.033(3) 0.000(2) 0.006(2) 0.003(2)
C116 0.020(2) 0.015(2) 0.022(3) 0.0008(18) 0.001(2) 0.0008(18)
C126 0.017(2) 0.011(2) 0.025(3) 0.0008(19) 0.003(2) -0.0030(17)
C136 0.019(3) 0.019(3) 0.028(3) 0.003(2) 0.002(2) 0.004(2)
C146 0.024(3) 0.025(3) 0.039(4) -0.001(3) 0.009(3) 0.004(2)
C156 0.017(3) 0.025(3) 0.046(4) -0.001(3) -0.007(3) 0.003(2)
C166 0.035(3) 0.016(2) 0.037(3) -0.004(2) -0.011(3) -0.002(2)
C176 0.024(3) 0.013(2) 0.032(3) -0.002(2) -0.002(2) -0.003(2)
C17 0.043(5) 0.036(4) 0.062(5) -0.003(4) 0.012(4) -0.005(3)
Cl7 0.0472(12) 0.0526(13) 0.0813(17) -0.0259(12) 0.0058(11) 0.0030(10)
Cl8 0.0462(11) 0.0308(9) 0.0614(13) -0.0047(8) -0.0017(9) -0.0069(8)
C27 0.017(3) 0.028(3) 0.046(4) 0.001(3) 0.004(3) 0.003(2)
Cl9 0.0297(7) 0.0297(7) 0.0253(7) 0.0001(6) -0.0026(6) -0.0023(6)
Cl10 0.0451(10) 0.0244(7) 0.0316(8) 0.0012(6) 0.0074(7) -0.0031(6)
C37 0.051(5) 0.033(4) 0.051(5) 0.005(3) 0.016(4) 0.011(3)
Cl11 0.0272(8) 0.0490(10) 0.0470(11) -0.0061(8) 0.0001(7) 0.0046(7)
Cl12 0.0404(10) 0.0527(11) 0.0487(11) 0.0053(9) 0.0012(9) -0.0152(9)
C47 0.038(4) 0.030(3) 0.037(4) 0.002(3) -0.001(3) 0.001(3)
Cl13 0.0261(8) 0.0410(9) 0.0529(11) 0.0157(8) -0.0088(7) -0.0091(7)
Cl14 0.0320(7) 0.0260(7) 0.0346(8) 0.0041(6) -0.0020(6) -0.0037(6)
C57 0.025(3) 0.034(3) 0.035(3) -0.006(3) -0.003(2) 0.002(3)
Cl15 0.0547(12) 0.0618(13) 0.0414(10) 0.0050(9) -0.0076(9) -0.0185(11)
Cl16 0.0403(10) 0.0343(9) 0.0512(11) 0.0043(8) 0.0193(8) 0.0067(7)
C67 0.035(4) 0.027(3) 0.042(4) -0.002(3) -0.002(3) 0.003(3)
Cl17 0.0316(9) 0.0513(11) 0.0416(10) 0.0149(8) -0.0035(7) -0.0015(8)
Cl18 0.0282(8) 0.0564(11) 0.0415(9) 0.0092(9) -0.0020(7) 0.0014(8)
C77 0.038(4) 0.031(3) 0.040(4) -0.005(3) 0.002(3) 0.011(3)
Cl19 0.0399(9) 0.0470(10) 0.0310(9) -0.0068(7) 0.0021(7) -0.0045(8)
Cl20 0.0283(7) 0.0287(7) 0.0302(8) -0.0003(6) 0.0034(6) 0.0025(6)
C87 0.034(3) 0.031(3) 0.020(3) -0.002(2) -0.005(2) -0.003(3)
Cl21 0.0474(10) 0.0517(11) 0.0386(10) 0.0052(8) 0.0048(8) 0.0153(9)
Cl22 0.0464(10) 0.0439(10) 0.0426(10) 0.0213(8) -0.0230(8) -0.0201(8)
C97 0.021(3) 0.027(3) 0.042(4) 0.004(3) -0.003(2) -0.006(2)
Cl23 0.0461(10) 0.0301(8) 0.0441(9) -0.0008(7) 0.0072(8) -0.0029(7)
Cl24 0.0408(9) 0.0261(7) 0.0366(9) 0.0075(6) -0.0097(7) -0.0057(7)
C107 0.039(4) 0.025(3) 0.034(4) -0.008(3) 0.000(3) -0.004(3)
Cl25 0.0456(10) 0.0199(7) 0.0308(8) -0.0031(6) -0.0024(7) 0.0047(6)
Cl26 0.0355(8) 0.0235(7) 0.0277(7) 0.0004(5) -0.0033(6) 0.0068(6)
C117 0.030(3) 0.016(2) 0.036(3) -0.001(2) -0.004(3) 0.000(2)
Cl27 0.0300(8) 0.0205(6) 0.0339(8) -0.0024(5) -0.0025(6) 0.0020(6)
Cl28 0.0303(8) 0.0186(6) 0.0323(8) 0.0010(5) 0.0023(6) 0.0001(5)
C127 0.027(3) 0.037(4) 0.041(4) -0.014(3) 0.003(3) 0.010(3)
Cl29 0.0288(7) 0.0282(7) 0.0281(7) 0.0023(6) -0.0010(6) -0.0013(6)
Cl30 0.0483(10) 0.0252(7) 0.0326(8) -0.0040(6) 0.0007(7) -0.0043(7)

loop_
_atom_type_symbol
_atom_type_description
_atom_type_scat_dispersion_real
_atom_type_scat_dispersion_imag
_atom_type_scat_source
C C 0.0033 0.0016 'International Tables Vol C Tables 4.2.6.8 and 6.1.1.4'
H H 0.0000 0.0000 'International Tables Vol C Tables 4.2.6.8 and 6.1.1.4'
N N 0.0061 0.0033 'International Tables Vol C Tables 4.2.6.8 and 6.1.1.4'
O O 0.0106 0.0060 'International Tables Vol C Tables 4.2.6.8 and 6.1.1.4'
P P 0.1023 0.0942 'International Tables Vol C Tables 4.2.6.8 and 6.1.1.4'
Cl Cl 0.1484 0.1585 'International Tables Vol C Tables 4.2.6.8 and 6.1.1.4'
Pd Pd -0.9988 1.0072 'International Tables Vol C Tables 4.2.6.8 and 6.1.1.4'

loop_
_geom_angle_atom_site_label_1
_geom_angle_atom_site_label_2
_geom_angle_atom_site_label_3
_geom_angle
P2 Pd1 P1 86.85(5)
P2 Pd1 Cl2 89.66(5)
P1 Pd1 Cl2 173.37(5)
P2 Pd1 Cl1 173.43(5)
P1 Pd1 Cl1 89.44(5)
Cl2 Pd1 Cl1 94.55(5)
O11 P1 N11 97.6(2)
O11 P1 C1 106.3(2)
N11 P1 C1 109.9(3)
O11 P1 Pd1 119.39(16)
N11 P1 Pd1 114.80(17)
C1 P1 Pd1 108.13(18)
O12 P2 N12 98.3(2)
O12 P2 C2 104.8(2)
N12 P2 C2 107.7(2)
O12 P2 Pd1 120.40(15)
N12 P2 Pd1 115.88(18)
C2 P2 Pd1 108.60(17)
C2 C1 P1 109.3(4)
C2 C1 H1A 109.8
P1 C1 H1A 109.8
C2 C1 H1B 109.8
P1 C1 H1B 109.8
H1A C1 H1B 108.3
C1 C2 P2 110.0(4)
C1 C2 H2A 109.7
P2 C2 H2A 109.7
C1 C2 H2B 109.7
P2 C2 H2B 109.7
H2A C2 H2B 108.2
C11 O11 P1 109.4(3)
C21 N11 C51 108.0(4)
C21 N11 P1 109.3(3)
C51 N11 P1 121.8(4)
O11 C11 C61 107.3(4)
O11 C11 C121 106.7(4)
C61 C11 C121 111.2(4)
O11 C11 C21 104.1(4)
C61 C11 C21 112.2(4)
C121 C11 C21 114.6(5)
N11 C21 C31 103.4(4)
N11 C21 C11 105.8(4)
C31 C21 C11 117.9(5)
N11 C21 H21A 109.8
C31 C21 H21A 109.8
C11 C21 H21A 109.8
C41 C31 C21 102.2(4)
C41 C31 H31A 111.3
C21 C31 H31A 111.3
C41 C31 H31B 111.3
C21 C31 H31B 111.3
H31A C31 H31B 109.2
C31 C41 C51 105.4(4)
C31 C41 H41A 110.7
C51 C41 H41A 110.7
C31 C41 H41B 110.7
C51 C41 H41B 110.7
H41A C41 H41B 108.8
N11 C51 C41 105.2(4)
N11 C51 H51A 110.7
C41 C51 H51A 110.7
N11 C51 H51B 110.7
C41 C51 H51B 110.7
H51A C51 H51B 108.8
C71 C61 C111 118.6(5)
C71 C61 C11 122.4(5)
C111 C61 C11 118.9(5)
C81 C71 C61 120.6(5)
C81 C71 H71A 119.7
C61 C71 H71A 119.7
C71 C81 C91 121.2(6)
C71 C81 H81A 119.4
C91 C81 H81A 119.4
C81 C91 C101 118.3(5)
C81 C91 H91A 120.9
C101 C91 H91A 120.9
C111 C101 C91 120.2(5)
C111 C101 H10A 119.9
C91 C101 H10A 119.9
C101 C111 C61 121.2(5)
C101 C111 H11A 119.4
C61 C111 H11A 119.4
C131 C121 C171 119.6(6)
C131 C121 C11 123.4(5)
C171 C121 C11 117.0(5)
C121 C131 C141 120.9(6)
C121 C131 H13A 119.6
C141 C131 H13A 119.6
C151 C141 C131 119.8(7)
C151 C141 H14A 120.1
C131 C141 H14A 120.1
C161 C151 C141 119.4(6)
C161 C151 H15A 120.3
C141 C151 H15A 120.3
C151 C161 C171 121.0(6)
C151 C161 H16A 119.5
C171 C161 H16A 119.5
C121 C171 C161 119.3(6)
C121 C171 H17A 120.4
C161 C171 H17A 120.4
C12 O12 P2 111.4(3)
C22 N12 C52 110.4(4)
C22 N12 P2 108.3(3)
C52 N12 P2 126.4(4)
O12 C12 C62 106.5(4)
O12 C12 C122 108.3(4)
C62 C12 C122 112.1(4)
O12 C12 C22 105.3(4)
C62 C12 C22 113.1(4)
C122 C12 C22 111.1(5)
N12 C22 C32 103.6(5)
N12 C22 C12 108.1(4)
C32 C22 C12 118.6(5)
N12 C22 H22A 108.7
C32 C22 H22A 108.7
C12 C22 H22A 108.7
C42 C32 C22 104.6(5)
C42 C32 H32A 110.8
C22 C32 H32A 110.8
C42 C32 H32B 110.8
C22 C32 H32B 110.8
H32A C32 H32B 108.9
C32 C42 C52 103.8(5)
C32 C42 H42A 111.0
C52 C42 H42A 111.0
C32 C42 H42B 111.0
C52 C42 H42B 111.0
H42A C42 H42B 109.0
N12 C52 C42 102.9(5)
N12 C52 H52A 111.2
C42 C52 H52A 111.2
N12 C52 H52B 111.2
C42 C52 H52B 111.2
H52A C52 H52B 109.1
C112 C62 C72 118.7(5)
C112 C62 C12 121.5(5)
C72 C62 C12 119.8(5)
C82 C72 C62 120.9(6)
C82 C72 H72A 119.6
C62 C72 H72A 119.6
C72 C82 C92 120.0(6)
C72 C82 H82A 120.0
C92 C82 H82A 120.0
C102 C92 C82 119.5(5)
C102 C92 H92A 120.3
C82 C92 H92A 120.3
C92 C102 C112 120.4(6)
C92 C102 H10B 119.8
C112 C102 H10B 119.8
C62 C112 C102 120.5(5)
C62 C112 H11B 119.8
C102 C112 H11B 119.8
C172 C122 C132 118.8(6)
C172 C122 C12 118.8(5)
C132 C122 C12 122.4(5)
C142 C132 C122 120.6(6)
C142 C132 H13B 119.7
C122 C132 H13B 119.7
C152 C142 C132 120.9(6)
C152 C142 H14B 119.5
C132 C142 H14B 119.5
C142 C152 C162 118.5(6)
C142 C152 H15B 120.7
C162 C152 H15B 120.7
C152 C162 C172 121.1(6)
C152 C162 H16B 119.4
C172 C162 H16B 119.4
C122 C172 C162 120.1(6)
C122 C172 H17B 120.0
C162 C172 H17B 120.0
P4 Pd2 P3 86.31(5)
P4 Pd2 Cl3 176.21(5)
P3 Pd2 Cl3 90.00(5)
P4 Pd2 Cl4 90.61(5)
P3 Pd2 Cl4 176.12(5)
Cl3 Pd2 Cl4 93.04(5)
O13 P3 N13 97.8(2)
O13 P3 C3 106.3(2)
N13 P3 C3 107.5(3)
O13 P3 Pd2 119.64(16)
N13 P3 Pd2 117.06(17)
C3 P3 Pd2 107.52(17)
O14 P4 N14 98.2(2)
O14 P4 C4 108.1(2)
N14 P4 C4 106.7(3)
O14 P4 Pd2 118.74(15)
N14 P4 Pd2 117.73(18)
C4 P4 Pd2 106.53(17)
C4 C3 P3 108.3(4)
C4 C3 H3A 110.0
P3 C3 H3A 110.0
C4 C3 H3B 110.0
P3 C3 H3B 110.0
H3A C3 H3B 108.4
C3 C4 P4 106.1(3)
C3 C4 H4A 110.5
P4 C4 H4A 110.5
C3 C4 H4B 110.5
P4 C4 H4B 110.5
H4A C4 H4B 108.7
C13 O13 P3 111.7(3)
C53 N13 C23 109.1(4)
C53 N13 P3 121.6(4)
C23 N13 P3 109.8(3)
O13 C13 C123 107.7(4)
O13 C13 C63 106.5(4)
C123 C13 C63 110.4(4)
O13 C13 C23 105.1(4)
C123 C13 C23 114.1(5)
C63 C13 C23 112.5(5)
N13 C23 C33 103.7(4)
N13 C23 C13 106.6(4)
C33 C23 C13 116.8(5)
N13 C23 H23A 109.8
C33 C23 H23A 109.8
C13 C23 H23A 109.8
C23 C33 C43 102.5(5)
C23 C33 H33A 111.3
C43 C33 H33A 111.3
C23 C33 H33B 111.3
C43 C33 H33B 111.3
H33A C33 H33B 109.2
C33 C43 C53 105.2(5)
C33 C43 H43A 110.7
C53 C43 H43A 110.7
C33 C43 H43B 110.7
C53 C43 H43B 110.7
H43A C43 H43B 108.8
N13 C53 C43 105.4(4)
N13 C53 H53A 110.7
C43 C53 H53A 110.7
N13 C53 H53B 110.7
C43 C53 H53B 110.7
H53A C53 H53B 108.8
C73 C63 C113 119.4(5)
C73 C63 C13 122.8(5)
C113 C63 C13 117.8(5)
C63 C73 C83 120.2(5)
C63 C73 H73A 119.9
C83 C73 H73A 119.9
C93 C83 C73 120.3(6)
C93 C83 H83A 119.9
C73 C83 H83A 119.9
C83 C93 C103 120.1(6)
C83 C93 H93A 119.9
C103 C93 H93A 119.9
C113 C103 C93 120.0(6)
C113 C103 H10C 120.0
C93 C103 H10C 120.0
C103 C113 C63 119.9(6)
C103 C113 H11C 120.0
C63 C113 H11C 120.0
C133 C123 C173 117.4(6)
C133 C123 C13 122.4(5)
C173 C123 C13 120.0(5)
C143 C133 C123 121.3(6)
C143 C133 H13C 119.4
C123 C133 H13C 119.4
C133 C143 C153 120.8(6)
C133 C143 H14C 119.6
C153 C143 H14C 119.6
C143 C153 C163 118.6(6)
C143 C153 H15C 120.7
C163 C153 H15C 120.7
C173 C163 C153 121.2(6)
C173 C163 H16C 119.4
C153 C163 H16C 119.4
C163 C173 C123 120.7(6)
C163 C173 H17C 119.7
C123 C173 H17C 119.7
C14 O14 P4 111.2(3)
C54 N14 C24 108.8(4)
C54 N14 P4 121.7(4)
C24 N14 P4 109.5(3)
O14 C14 C64 107.4(4)
O14 C14 C124 106.9(4)
C64 C14 C124 110.7(4)
O14 C14 C24 104.3(4)
C64 C14 C24 113.4(4)
C124 C14 C24 113.5(4)
N14 C24 C34 102.7(4)
N14 C24 C14 106.3(4)
C34 C24 C14 117.1(5)
N14 C24 H24A 110.1
C34 C24 H24A 110.1
C14 C24 H24A 110.1
C24 C34 C44 101.5(5)
C24 C34 H34A 111.5
C44 C34 H34A 111.5
C24 C34 H34B 111.5
C44 C34 H34B 111.5
H34A C34 H34B 109.3
C34 C44 C54 104.5(5)
C34 C44 H44A 110.9
C54 C44 H44A 110.9
C34 C44 H44B 110.9
C54 C44 H44B 110.9
H44A C44 H44B 108.9
N14 C54 C44 105.1(4)
N14 C54 H54A 110.7
C44 C54 H54A 110.7
N14 C54 H54B 110.7
C44 C54 H54B 110.7
H54A C54 H54B 108.8
C74 C64 C114 119.4(5)
C74 C64 C14 119.8(5)
C114 C64 C14 120.7(4)
C64 C74 C84 120.1(5)
C64 C74 H74A 119.9
C84 C74 H74A 119.9
C94 C84 C74 120.6(5)
C94 C84 H84A 119.7
C74 C84 H84A 119.7
C84 C94 C104 118.6(5)
C84 C94 H94A 120.7
C104 C94 H94A 120.7
C114 C104 C94 121.0(5)
C114 C104 H10D 119.5
C94 C104 H10D 119.5
C104 C114 C64 120.2(5)
C104 C114 H11D 119.9
C64 C114 H11D 119.9
C134 C124 C174 118.8(5)
C134 C124 C14 122.4(5)
C174 C124 C14 118.7(5)
C124 C134 C144 120.9(6)
C124 C134 H13D 119.6
C144 C134 H13D 119.6
C154 C144 C134 119.8(6)
C154 C144 H14D 120.1
C134 C144 H14D 120.1
C164 C154 C144 119.2(6)
C164 C154 H15D 120.4
C144 C154 H15D 120.4
C154 C164 C174 121.6(6)
C154 C164 H16D 119.2
C174 C164 H16D 119.2
C164 C174 C124 119.7(6)
C164 C174 H17D 120.1
C124 C174 H17D 120.1
P5 Pd3 P6 86.93(5)
P5 Pd3 Cl5 88.71(5)
P6 Pd3 Cl5 172.10(6)
P5 Pd3 Cl6 174.05(5)
P6 Pd3 Cl6 90.52(5)
Cl5 Pd3 Cl6 94.42(5)
O15 P5 N15 97.6(2)
O15 P5 C5 106.1(2)
N15 P5 C5 110.0(3)
O15 P5 Pd3 117.41(15)
N15 P5 Pd3 116.59(17)
C5 P5 Pd3 108.33(17)
O16 P6 N16 98.4(2)
O16 P6 C6 107.4(2)
N16 P6 C6 108.5(2)
O16 P6 Pd3 117.92(15)
N16 P6 Pd3 116.10(17)
C6 P6 Pd3 107.76(17)
C6 C5 P5 109.8(4)
C6 C5 H5A 109.7
P5 C5 H5A 109.7
C6 C5 H5B 109.7
P5 C5 H5B 109.7
H5A C5 H5B 108.2
C5 C6 P6 109.0(4)
C5 C6 H6A 109.9
P6 C6 H6A 109.9
C5 C6 H6B 109.9
P6 C6 H6B 109.9
H6A C6 H6B 108.3
C15 O15 P5 110.3(3)
C55 N15 C25 108.6(4)
C55 N15 P5 121.8(4)
C25 N15 P5 109.7(3)
O15 C15 C65 106.6(4)
O15 C15 C125 106.7(4)
C65 C15 C125 112.0(4)
O15 C15 C25 104.7(4)
C65 C15 C25 112.5(4)
C125 C15 C25 113.6(4)
N15 C25 C35 103.8(4)
N15 C25 C15 105.7(4)
C35 C25 C15 118.3(5)
N15 C25 H25A 109.5
C35 C25 H25A 109.5
C15 C25 H25A 109.5
C25 C35 C45 101.8(5)
C25 C35 H35A 111.4
C45 C35 H35A 111.4
C25 C35 H35B 111.4
C45 C35 H35B 111.4
H35A C35 H35B 109.3
C55 C45 C35 105.1(4)
C55 C45 H45A 110.7
C35 C45 H45A 110.7
C55 C45 H45B 110.7
C35 C45 H45B 110.7
H45A C45 H45B 108.8
N15 C55 C45 105.3(4)
N15 C55 H55A 110.7
C45 C55 H55A 110.7
N15 C55 H55B 110.7
C45 C55 H55B 110.7
H55A C55 H55B 108.8
C115 C65 C75 118.1(5)
C115 C65 C15 120.4(5)
C75 C65 C15 121.4(5)
C85 C75 C65 120.4(5)
C85 C75 H75A 119.8
C65 C75 H75A 119.8
C75 C85 C95 120.4(6)
C75 C85 H85A 119.8
C95 C85 H85A 119.8
C105 C95 C85 119.8(5)
C105 C95 H95A 120.1
C85 C95 H95A 120.1
C115 C105 C95 120.0(5)
C115 C105 H10E 120.0
C95 C105 H10E 120.0
C105 C115 C65 121.4(5)
C105 C115 H11E 119.3
C65 C115 H11E 119.3
C175 C125 C135 117.8(5)
C175 C125 C15 118.2(5)
C135 C125 C15 124.0(5)
C145 C135 C125 120.6(6)
C145 C135 H13E 119.7
C125 C135 H13E 119.7
C135 C145 C155 120.8(6)
C135 C145 H14E 119.6
C155 C145 H14E 119.6
C145 C155 C165 119.3(6)
C145 C155 H15E 120.4
C165 C155 H15E 120.4
C175 C165 C155 119.8(6)
C175 C165 H16E 120.1
C155 C165 H16E 120.1
C165 C175 C125 121.6(6)
C165 C175 H17E 119.2
C125 C175 H17E 119.2
C16 O16 P6 110.0(3)
C56 N16 C26 107.5(4)
C56 N16 P6 121.8(4)
C26 N16 P6 109.0(3)
O16 C16 C66 107.0(4)
O16 C16 C26 103.5(4)
C66 C16 C26 113.3(4)
O16 C16 C126 105.1(4)
C66 C16 C126 112.8(4)
C26 C16 C126 114.1(4)
N16 C26 C36 103.8(4)
N16 C26 C16 106.1(4)
C36 C26 C16 119.0(5)
N16 C26 H26A 109.2
C36 C26 H26A 109.2
C16 C26 H26A 109.2
C46 C36 C26 101.6(5)
C46 C36 H36A 111.5
C26 C36 H36A 111.5
C46 C36 H36B 111.5
C26 C36 H36B 111.5
H36A C36 H36B 109.3
C56 C46 C36 105.6(5)
C56 C46 H46A 110.6
C36 C46 H46A 110.6
C56 C46 H46B 110.6
C36 C46 H46B 110.6
H46A C46 H46B 108.8
N16 C56 C46 106.1(4)
N16 C56 H56A 110.5
C46 C56 H56A 110.5
N16 C56 H56B 110.5
C46 C56 H56B 110.5
H56A C56 H56B 108.7
C116 C66 C76 119.6(5)
C116 C66 C16 121.2(4)
C76 C66 C16 119.0(5)
C86 C76 C66 119.8(5)
C86 C76 H76A 120.1
C66 C76 H76A 120.1
C76 C86 C96 120.6(5)
C76 C86 H86A 119.7
C96 C86 H86A 119.7
C106 C96 C86 119.1(5)
C106 C96 H96A 120.4
C86 C96 H96A 120.4
C96 C106 C116 121.0(5)
C96 C106 H10F 119.5
C116 C106 H10F 119.5
C106 C116 C66 119.9(5)
C106 C116 H11F 120.0
C66 C116 H11F 120.0
C176 C126 C136 120.4(6)
C176 C126 C16 117.0(5)
C136 C126 C16 122.5(5)
C126 C136 C146 119.6(6)
C126 C136 H13F 120.2
C146 C136 H13F 120.2
C136 C146 C156 120.4(6)
C136 C146 H14F 119.8
C156 C146 H14F 119.8
C166 C156 C146 119.2(6)
C166 C156 H15F 120.4
C146 C156 H15F 120.4
C156 C166 C176 119.4(6)
C156 C166 H16F 120.3
C176 C166 H16F 120.3
C126 C176 C166 121.0(6)
C126 C176 H17F 119.5
C166 C176 H17F 119.5
Cl8 C17 Cl7 112.7(5)
Cl8 C17 H17G 109.0
Cl7 C17 H17G 109.0
Cl8 C17 H17H 109.0
Cl7 C17 H17H 109.0
H17G C17 H17H 107.8
Cl9 C27 Cl10 111.5(3)
Cl9 C27 H27A 109.3
Cl10 C27 H27A 109.3
Cl9 C27 H27B 109.3
Cl10 C27 H27B 109.3
H27A C27 H27B 108.0
Cl11 C37 Cl12 112.7(4)
Cl11 C37 H37A 109.1
Cl12 C37 H37A 109.1
Cl11 C37 H37B 109.1
Cl12 C37 H37B 109.1
H37A C37 H37B 107.8
Cl14 C47 Cl13 110.2(4)
Cl14 C47 H47A 109.6
Cl13 C47 H47A 109.6
Cl14 C47 H47B 109.6
Cl13 C47 H47B 109.6
H47A C47 H47B 108.1
Cl15 C57 Cl16 111.6(4)
Cl15 C57 H57A 109.3
Cl16 C57 H57A 109.3
Cl15 C57 H57B 109.3
Cl16 C57 H57B 109.3
H57A C57 H57B 108.0
Cl17 C67 Cl18 111.9(4)
Cl17 C67 H67A 109.2
Cl18 C67 H67A 109.2
Cl17 C67 H67B 109.2
Cl18 C67 H67B 109.2
H67A C67 H67B 107.9
Cl19 C77 Cl20 111.2(4)
Cl19 C77 H77A 109.4
Cl20 C77 H77A 109.4
Cl19 C77 H77B 109.4
Cl20 C77 H77B 109.4
H77A C77 H77B 108.0
Cl21 C87 Cl22 111.4(3)
Cl21 C87 H87A 109.3
Cl22 C87 H87A 109.3
Cl21 C87 H87B 109.3
Cl22 C87 H87B 109.3
H87A C87 H87B 108.0
Cl24 C97 Cl23 111.6(3)
Cl24 C97 H97A 109.3
Cl23 C97 H97A 109.3
Cl24 C97 H97B 109.3
Cl23 C97 H97B 109.3
H97A C97 H97B 108.0
Cl25 C107 Cl26 111.9(4)
Cl25 C107 H10G 109.2
Cl26 C107 H10G 109.2
Cl25 C107 H10H 109.2
Cl26 C107 H10H 109.2
H10G C107 H10H 107.9
Cl28 C117 Cl27 112.0(3)
Cl28 C117 H11G 109.2
Cl27 C117 H11G 109.2
Cl28 C117 H11H 109.2
Cl27 C117 H11H 109.2
H11G C117 H11H 107.9
Cl30 C127 Cl29 112.3(4)
Cl30 C127 H12A 109.1
Cl29 C127 H12A 109.1
Cl30 C127 H12B 109.1
Cl29 C127 H12B 109.1
H12A C127 H12B 107.9

loop_
_geom_bond_atom_site_label_1
_geom_bond_atom_site_label_2
_geom_bond_distance
Pd1 P2 2.2144(14)
Pd1 P1 2.2219(14)
Pd1 Cl2 2.3568(14)
Pd1 Cl1 2.3638(14)
P1 O11 1.614(4)
P1 N11 1.676(5)
P1 C1 1.834(6)
P2 O12 1.612(4)
P2 N12 1.636(5)
P2 C2 1.827(5)
C1 C2 1.515(7)
C1 H1A 0.9900
C1 H1B 0.9900
C2 H2A 0.9900
C2 H2B 0.9900
O11 C11 1.484(6)
N11 C21 1.491(6)
N11 C51 1.493(7)
C11 C61 1.522(7)
C11 C121 1.533(8)
C11 C21 1.546(8)
C21 C31 1.528(8)
C21 H21A 1.0000
C31 C41 1.518(7)
C31 H31A 0.9900
C31 H31B 0.9900
C41 C51 1.541(8)
C41 H41A 0.9900
C41 H41B 0.9900
C51 H51A 0.9900
C51 H51B 0.9900
C61 C71 1.388(8)
C61 C111 1.400(7)
C71 C81 1.382(8)
C71 H71A 0.9500
C81 C91 1.393(8)
C81 H81A 0.9500
C91 C101 1.410(9)
C91 H91A 0.9500
C101 C111 1.376(8)
C101 H10A 0.9500
C111 H11A 0.9500
C121 C131 1.370(8)
C121 C171 1.403(8)
C131 C141 1.399(9)
C131 H13A 0.9500
C141 C151 1.399(11)
C141 H14A 0.9500
C151 C161 1.368(10)
C151 H15A 0.9500
C161 C171 1.405(9)
C161 H16A 0.9500
C171 H17A 0.9500
O12 C12 1.472(6)
N12 C22 1.496(7)
N12 C52 1.496(7)
C12 C62 1.520(7)
C12 C122 1.532(8)
C12 C22 1.603(8)
C22 C32 1.546(8)
C22 H22A 1.0000
C32 C42 1.513(10)
C32 H32A 0.9900
C32 H32B 0.9900
C42 C52 1.515(8)
C42 H42A 0.9900
C42 H42B 0.9900
C52 H52A 0.9900
C52 H52B 0.9900
C62 C112 1.392(8)
C62 C72 1.400(8)
C72 C82 1.382(8)
C72 H72A 0.9500
C82 C92 1.405(9)
C82 H82A 0.9500
C92 C102 1.380(9)
C92 H92A 0.9500
C102 C112 1.398(8)
C102 H10B 0.9500
C112 H11B 0.9500
C122 C172 1.386(9)
C122 C132 1.390(8)
C132 C142 1.386(9)
C132 H13B 0.9500
C142 C152 1.381(10)
C142 H14B 0.9500
C152 C162 1.384(9)
C152 H15B 0.9500
C162 C172 1.392(9)
C162 H16B 0.9500
C172 H17B 0.9500
Pd2 P4 2.2146(14)
Pd2 P3 2.2243(13)
Pd2 Cl3 2.3562(14)
Pd2 Cl4 2.3635(13)
P3 O13 1.601(4)
P3 N13 1.666(5)
P3 C3 1.813(5)
P4 O14 1.591(4)
P4 N14 1.673(5)
P4 C4 1.825(5)
C3 C4 1.524(7)
C3 H3A 0.9900
C3 H3B 0.9900
C4 H4A 0.9900
C4 H4B 0.9900
O13 C13 1.468(6)
N13 C53 1.478(7)
N13 C23 1.478(7)
C13 C123 1.531(8)
C13 C63 1.533(7)
C13 C23 1.544(8)
C23 C33 1.528(8)
C23 H23A 1.0000
C33 C43 1.543(8)
C33 H33A 0.9900
C33 H33B 0.9900
C43 C53 1.547(8)
C43 H43A 0.9900
C43 H43B 0.9900
C53 H53A 0.9900
C53 H53B 0.9900
C63 C73 1.385(8)
C63 C113 1.407(8)
C73 C83 1.394(8)
C73 H73A 0.9500
C83 C93 1.377(9)
C83 H83A 0.9500
C93 C103 1.393(10)
C93 H93A 0.9500
C103 C113 1.387(8)
C103 H10C 0.9500
C113 H11C 0.9500
C123 C133 1.400(8)
C123 C173 1.410(8)
C133 C143 1.378(9)
C133 H13C 0.9500
C143 C153 1.383(10)
C143 H14C 0.9500
C153 C163 1.392(10)
C153 H15C 0.9500
C163 C173 1.371(9)
C163 H16C 0.9500
C173 H17C 0.9500
O14 C14 1.483(6)
N14 C54 1.474(7)
N14 C24 1.480(6)
C14 C64 1.531(7)
C14 C124 1.534(7)
C14 C24 1.554(8)
C24 C34 1.520(8)
C24 H24A 1.0000
C34 C44 1.537(8)
C34 H34A 0.9900
C34 H34B 0.9900
C44 C54 1.539(9)
C44 H44A 0.9900
C44 H44B 0.9900
C54 H54A 0.9900
C54 H54B 0.9900
C64 C74 1.383(7)
C64 C114 1.385(8)
C74 C84 1.393(7)
C74 H74A 0.9500
C84 C94 1.383(8)
C84 H84A 0.9500
C94 C104 1.390(8)
C94 H94A 0.9500
C104 C114 1.379(8)
C104 H10D 0.9500
C114 H11D 0.9500
C124 C134 1.384(8)
C124 C174 1.408(8)
C134 C144 1.399(9)
C134 H13D 0.9500
C144 C154 1.396(10)
C144 H14D 0.9500
C154 C164 1.374(9)
C154 H15D 0.9500
C164 C174 1.385(9)
C164 H16D 0.9500
C174 H17D 0.9500
Pd3 P5 2.2127(14)
Pd3 P6 2.2141(14)
Pd3 Cl5 2.3578(13)
Pd3 Cl6 2.3632(14)
P5 O15 1.602(4)
P5 N15 1.679(5)
P5 C5 1.819(5)
P6 O16 1.604(4)
P6 N16 1.658(5)
P6 C6 1.820(5)
C5 C6 1.519(7)
C5 H5A 0.9900
C5 H5B 0.9900
C6 H6A 0.9900
C6 H6B 0.9900
O15 C15 1.486(6)
N15 C55 1.486(7)
N15 C25 1.491(6)
C15 C65 1.516(7)
C15 C125 1.526(7)
C15 C25 1.548(7)
C25 C35 1.517(8)
C25 H25A 1.0000
C35 C45 1.547(8)
C35 H35A 0.9900
C35 H35B 0.9900
C45 C55 1.535(8)
C45 H45A 0.9900
C45 H45B 0.9900
C55 H55A 0.9900
C55 H55B 0.9900
C65 C115 1.395(7)
C65 C75 1.398(8)
C75 C85 1.383(8)
C75 H75A 0.9500
C85 C95 1.387(8)
C85 H85A 0.9500
C95 C105 1.378(9)
C95 H95A 0.9500
C105 C115 1.376(8)
C105 H10E 0.9500
C115 H11E 0.9500
C125 C175 1.397(8)
C125 C135 1.401(8)
C135 C145 1.373(8)
C135 H13E 0.9500
C145 C155 1.387(10)
C145 H14E 0.9500
C155 C165 1.394(9)
C155 H15E 0.9500
C165 C175 1.371(8)
C165 H16E 0.9500
C175 H17E 0.9500
O16 C16 1.488(6)
N16 C56 1.483(7)
N16 C26 1.493(6)
C16 C66 1.517(7)
C16 C26 1.549(7)
C16 C126 1.555(8)
C26 C36 1.529(8)
C26 H26A 1.0000
C36 C46 1.527(8)
C36 H36A 0.9900
C36 H36B 0.9900
C46 C56 1.523(8)
C46 H46A 0.9900
C46 H46B 0.9900
C56 H56A 0.9900
C56 H56B 0.9900
C66 C116 1.390(8)
C66 C76 1.401(7)
C76 C86 1.385(7)
C76 H76A 0.9500
C86 C96 1.397(8)
C86 H86A 0.9500
C96 C106 1.382(8)
C96 H96A 0.9500
C106 C116 1.388(7)
C106 H10F 0.9500
C116 H11F 0.9500
C126 C176 1.363(8)
C126 C136 1.374(8)
C136 C146 1.395(9)
C136 H13F 0.9500
C146 C156 1.404(10)
C146 H14F 0.9500
C156 C166 1.380(9)
C156 H15F 0.9500
C166 C176 1.404(9)
C166 H16F 0.9500
C176 H17F 0.9500
C17 Cl8 1.750(8)
C17 Cl7 1.764(8)
C17 H17G 0.9900
C17 H17H 0.9900
C27 Cl9 1.774(6)
C27 Cl10 1.777(6)
C27 H27A 0.9900
C27 H27B 0.9900
C37 Cl11 1.735(8)
C37 Cl12 1.766(9)
C37 H37A 0.9900
C37 H37B 0.9900
C47 Cl14 1.761(7)
C47 Cl13 1.768(7)
C47 H47A 0.9900
C47 H47B 0.9900
C57 Cl15 1.757(7)
C57 Cl16 1.761(6)
C57 H57A 0.9900
C57 H57B 0.9900
C67 Cl17 1.746(7)
C67 Cl18 1.765(7)
C67 H67A 0.9900
C67 H67B 0.9900
C77 Cl19 1.765(7)
C77 Cl20 1.767(7)
C77 H77A 0.9900
C77 H77B 0.9900
C87 Cl21 1.757(6)
C87 Cl22 1.758(6)
C87 H87A 0.9900
C87 H87B 0.9900
C97 Cl24 1.750(6)
C97 Cl23 1.772(7)
C97 H97A 0.9900
C97 H97B 0.9900
C107 Cl25 1.760(7)
C107 Cl26 1.772(6)
C107 H10G 0.9900
C107 H10H 0.9900
C117 Cl28 1.757(6)
C117 Cl27 1.778(6)
C117 H11G 0.9900
C117 H11H 0.9900
C127 Cl30 1.741(7)
C127 Cl29 1.780(7)
C127 H12A 0.9900
C127 H12B 0.9900

loop_
_geom_torsion_atom_site_label_1
_geom_torsion_atom_site_label_2
_geom_torsion_atom_site_label_3
_geom_torsion_atom_site_label_4
_geom_torsion
P2 Pd1 P1 O11 -133.86(18)
Cl2 Pd1 P1 O11 167.8(4)
Cl1 Pd1 P1 O11 40.72(18)
P2 Pd1 P1 N11 110.79(18)
Cl2 Pd1 P1 N11 52.5(5)
Cl1 Pd1 P1 N11 -74.63(18)
P2 Pd1 P1 C1 -12.3(2)
Cl2 Pd1 P1 C1 -70.6(5)
Cl1 Pd1 P1 C1 162.3(2)
P1 Pd1 P2 O12 -130.13(18)
Cl2 Pd1 P2 O12 44.23(18)
Cl1 Pd1 P2 O12 174.2(4)
P1 Pd1 P2 N12 111.74(19)
Cl2 Pd1 P2 N12 -73.90(19)
Cl1 Pd1 P2 N12 56.1(5)
P1 Pd1 P2 C2 -9.54(19)
Cl2 Pd1 P2 C2 164.82(19)
Cl1 Pd1 P2 C2 -65.2(5)
O11 P1 C1 C2 166.0(4)
N11 P1 C1 C2 -89.4(4)
Pd1 P1 C1 C2 36.6(4)
P1 C1 C2 P2 -45.1(5)
O12 P2 C2 C1 164.6(4)
N12 P2 C2 C1 -91.4(4)
Pd1 P2 C2 C1 34.8(4)
N11 P1 O11 C11 -23.2(4)
C1 P1 O11 C11 90.1(4)
Pd1 P1 O11 C11 -147.4(3)
O11 P1 N11 C21 0.6(4)
C1 P1 N11 C21 -109.9(4)
Pd1 P1 N11 C21 128.0(3)
O11 P1 N11 C51 -126.5(4)
C1 P1 N11 C51 123.0(4)
Pd1 P1 N11 C51 0.9(5)
P1 O11 C11 C61 156.5(4)
P1 O11 C11 C121 -84.3(4)
P1 O11 C11 C21 37.3(5)
C51 N11 C21 C31 30.8(5)
P1 N11 C21 C31 -103.7(4)
C51 N11 C21 C11 155.3(4)
P1 N11 C21 C11 20.9(5)
O11 C11 C21 N11 -35.6(5)
C61 C11 C21 N11 -151.3(4)
C121 C11 C21 N11 80.6(5)
O11 C11 C21 C31 79.3(5)
C61 C11 C21 C31 -36.4(6)
C121 C11 C21 C31 -164.5(4)
N11 C21 C31 C41 -39.6(5)
C11 C21 C31 C41 -155.9(4)
C21 C31 C41 C51 34.0(6)
C21 N11 C51 C41 -9.5(6)
P1 N11 C51 C41 118.1(4)
C31 C41 C51 N11 -15.8(6)
O11 C11 C61 C71 -28.2(7)
C121 C11 C61 C71 -144.5(5)
C21 C11 C61 C71 85.6(6)
O11 C11 C61 C111 156.0(5)
C121 C11 C61 C111 39.7(7)
C21 C11 C61 C111 -90.2(6)
C111 C61 C71 C81 -0.1(8)
C11 C61 C71 C81 -175.9(5)
C61 C71 C81 C91 -0.2(9)
C71 C81 C91 C101 0.1(9)
C81 C91 C101 C111 0.2(9)
C91 C101 C111 C61 -0.4(9)
C71 C61 C111 C101 0.4(9)
C11 C61 C111 C101 176.4(5)
O11 C11 C121 C131 134.1(5)
C61 C11 C121 C131 -109.2(6)
C21 C11 C121 C131 19.4(7)
O11 C11 C121 C171 -46.4(6)
C61 C11 C121 C171 70.3(6)
C21 C11 C121 C171 -161.1(4)
C171 C121 C131 C141 0.5(8)
C11 C121 C131 C141 180.0(5)
C121 C131 C141 C151 1.0(9)
C131 C141 C151 C161 -0.9(9)
C141 C151 C161 C171 -0.8(9)
C131 C121 C171 C161 -2.2(8)
C11 C121 C171 C161 178.3(5)
C151 C161 C171 C121 2.4(8)
N12 P2 O12 C12 -28.7(4)
C2 P2 O12 C12 82.1(4)
Pd1 P2 O12 C12 -155.4(3)
O12 P2 N12 C22 26.6(4)
C2 P2 N12 C22 -81.8(4)
Pd1 P2 N12 C22 156.4(3)
O12 P2 N12 C52 -107.9(4)
C2 P2 N12 C52 143.7(4)
Pd1 P2 N12 C52 21.9(5)
P2 O12 C12 C62 140.4(4)
P2 O12 C12 C122 -98.8(4)
P2 O12 C12 C22 20.1(5)
C52 N12 C22 C32 -1.3(6)
P2 N12 C22 C32 -143.5(4)
C52 N12 C22 C12 125.4(5)
P2 N12 C22 C12 -16.9(5)
O12 C12 C22 N12 -1.6(6)
C62 C12 C22 N12 -117.5(5)
C122 C12 C22 N12 115.5(5)
O12 C12 C22 C32 115.7(5)
C62 C12 C22 C32 -0.2(7)
C122 C12 C22 C32 -127.2(5)
N12 C22 C32 C42 23.9(6)
C12 C22 C32 C42 -95.8(6)
C22 C32 C42 C52 -37.6(6)
C22 N12 C52 C42 -21.6(6)
P2 N12 C52 C42 112.1(5)
C32 C42 C52 N12 36.1(6)
O12 C12 C62 C112 -28.3(7)
C122 C12 C62 C112 -146.5(5)
C22 C12 C62 C112 86.9(6)
O12 C12 C62 C72 153.7(5)
C122 C12 C62 C72 35.5(7)
C22 C12 C62 C72 -91.1(6)
C112 C62 C72 C82 0.5(9)
C12 C62 C72 C82 178.5(5)
C62 C72 C82 C92 -0.2(9)
C72 C82 C92 C102 -0.3(10)
C82 C92 C102 C112 0.5(10)
C72 C62 C112 C102 -0.3(9)
C12 C62 C112 C102 -178.4(5)
C92 C102 C112 C62 -0.1(10)
O12 C12 C122 C172 -32.9(6)
C62 C12 C122 C172 84.3(6)
C22 C12 C122 C172 -148.1(5)
O12 C12 C122 C132 150.3(5)
C62 C12 C122 C132 -92.5(6)
C22 C12 C122 C132 35.1(7)
C172 C122 C132 C142 2.1(9)
C12 C122 C132 C142 178.9(5)
C122 C132 C142 C152 0.0(10)
C132 C142 C152 C162 -1.1(9)
C142 C152 C162 C172 0.1(9)
C132 C122 C172 C162 -3.1(8)
C12 C122 C172 C162 179.9(5)
C152 C162 C172 C122 2.1(8)
P4 Pd2 P3 O13 -128.69(18)
Cl3 Pd2 P3 O13 52.19(19)
Cl4 Pd2 P3 O13 -166.3(8)
P4 Pd2 P3 N13 113.6(2)
Cl3 Pd2 P3 N13 -65.6(2)
Cl4 Pd2 P3 N13 76.0(9)
P4 Pd2 P3 C3 -7.5(2)
Cl3 Pd2 P3 C3 173.4(2)
Cl4 Pd2 P3 C3 -45.1(9)
P3 Pd2 P4 O14 -140.88(17)
Cl3 Pd2 P4 O14 -127.5(9)
Cl4 Pd2 P4 O14 36.76(18)
P3 Pd2 P4 N14 101.01(19)
Cl3 Pd2 P4 N14 114.3(9)
Cl4 Pd2 P4 N14 -81.36(19)
P3 Pd2 P4 C4 -18.67(19)
Cl3 Pd2 P4 C4 -5.3(10)
Cl4 Pd2 P4 C4 158.96(19)
O13 P3 C3 C4 167.5(3)
N13 P3 C3 C4 -88.6(4)
Pd2 P3 C3 C4 38.3(4)
P3 C3 C4 P4 -53.7(4)
O14 P4 C4 C3 175.2(3)
N14 P4 C4 C3 -80.0(4)
Pd2 P4 C4 C3 46.6(4)
N13 P3 O13 C13 -16.2(4)
C3 P3 O13 C13 94.6(4)
Pd2 P3 O13 C13 -143.5(3)
O13 P3 N13 C53 -132.2(4)
C3 P3 N13 C53 117.9(4)
Pd2 P3 N13 C53 -3.1(5)
O13 P3 N13 C23 -3.2(4)
C3 P3 N13 C23 -113.1(4)
Pd2 P3 N13 C23 125.9(3)
P3 O13 C13 C123 -92.8(4)
P3 O13 C13 C63 148.8(4)
P3 O13 C13 C23 29.2(5)
C53 N13 C23 C33 31.8(6)
P3 N13 C23 C33 -103.8(4)
C53 N13 C23 C13 155.6(5)
P3 N13 C23 C13 20.1(5)
O13 C13 C23 N13 -30.1(6)
C123 C13 C23 N13 87.7(5)
C63 C13 C23 N13 -145.5(5)
O13 C13 C23 C33 85.2(5)
C123 C13 C23 C33 -157.1(5)
C63 C13 C23 C33 -30.2(6)
N13 C23 C33 C43 -37.7(6)
C13 C23 C33 C43 -154.6(5)
C23 C33 C43 C53 30.4(6)
C23 N13 C53 C43 -12.2(6)
P3 N13 C53 C43 117.0(5)
C33 C43 C53 N13 -11.9(7)
O13 C13 C63 C73 5.4(7)
C123 C13 C63 C73 -111.2(6)
C23 C13 C63 C73 120.1(6)
O13 C13 C63 C113 -172.6(5)
C123 C13 C63 C113 70.8(7)
C23 C13 C63 C113 -58.0(7)
C113 C63 C73 C83 0.7(9)
C13 C63 C73 C83 -177.4(5)
C63 C73 C83 C93 -0.8(9)
C73 C83 C93 C103 0.7(9)
C83 C93 C103 C113 -0.6(10)
C93 C103 C113 C63 0.5(10)
C73 C63 C113 C103 -0.5(9)
C13 C63 C113 C103 177.6(6)
O13 C13 C123 C133 153.1(5)
C63 C13 C123 C133 -91.0(6)
C23 C13 C123 C133 36.9(7)
O13 C13 C123 C173 -32.5(6)
C63 C13 C123 C173 83.4(6)
C23 C13 C123 C173 -148.7(5)
C173 C123 C133 C143 2.9(8)
C13 C123 C133 C143 177.5(5)
C123 C133 C143 C153 -1.1(9)
C133 C143 C153 C163 -0.3(9)
C143 C153 C163 C173 -0.3(9)
C153 C163 C173 C123 2.3(9)
C133 C123 C173 C163 -3.5(8)
C13 C123 C173 C163 -178.2(5)
N14 P4 O14 C14 -18.0(4)
C4 P4 O14 C14 92.6(4)
Pd2 P4 O14 C14 -146.0(3)
O14 P4 N14 C54 -131.1(4)
C4 P4 N14 C54 117.1(4)
Pd2 P4 N14 C54 -2.5(5)
O14 P4 N14 C24 -2.8(4)
C4 P4 N14 C24 -114.5(4)
Pd2 P4 N14 C24 125.9(3)
P4 O14 C14 C64 152.2(3)
P4 O14 C14 C124 -88.9(4)
P4 O14 C14 C24 31.6(4)
C54 N14 C24 C34 32.8(6)
P4 N14 C24 C34 -102.4(4)
C54 N14 C24 C14 156.3(4)
P4 N14 C24 C14 21.1(5)
O14 C14 C24 N14 -32.1(5)
C64 C14 C24 N14 -148.6(4)
C124 C14 C24 N14 83.9(5)
O14 C14 C24 C34 81.9(5)
C64 C14 C24 C34 -34.6(6)
C124 C14 C24 C34 -162.0(4)
N14 C24 C34 C44 -41.4(5)
C14 C24 C34 C44 -157.4(4)
C24 C34 C44 C54 35.5(6)
C24 N14 C54 C44 -10.2(6)
P4 N14 C54 C44 118.5(5)
C34 C44 C54 N14 -16.2(6)
O14 C14 C64 C74 151.9(5)
C124 C14 C64 C74 35.5(7)
C24 C14 C64 C74 -93.4(6)
O14 C14 C64 C114 -29.7(7)
C124 C14 C64 C114 -146.1(5)
C24 C14 C64 C114 85.0(6)
C114 C64 C74 C84 0.0(9)
C14 C64 C74 C84 178.4(5)
C64 C74 C84 C94 0.3(9)
C74 C84 C94 C104 -1.0(9)
C84 C94 C104 C114 1.3(10)
C94 C104 C114 C64 -1.0(9)
C74 C64 C114 C104 0.3(9)
C14 C64 C114 C104 -178.0(5)
O14 C14 C124 C134 145.6(5)
C64 C14 C124 C134 -97.7(6)
C24 C14 C124 C134 31.2(7)
O14 C14 C124 C174 -37.6(6)
C64 C14 C124 C174 79.1(6)
C24 C14 C124 C174 -152.0(5)
C174 C124 C134 C144 0.3(8)
C14 C124 C134 C144 177.1(5)
C124 C134 C144 C154 0.6(9)
C134 C144 C154 C164 -0.7(9)
C144 C154 C164 C174 -0.2(9)
C154 C164 C174 C124 1.2(9)
C134 C124 C174 C164 -1.2(8)
C14 C124 C174 C164 -178.2(5)
P6 Pd3 P5 O15 -128.27(17)
Cl5 Pd3 P5 O15 45.14(17)
Cl6 Pd3 P5 O15 167.0(5)
P6 Pd3 P5 N15 116.44(18)
Cl5 Pd3 P5 N15 -70.15(19)
Cl6 Pd3 P5 N15 51.7(6)
P6 Pd3 P5 C5 -8.2(2)
Cl5 Pd3 P5 C5 165.2(2)
Cl6 Pd3 P5 C5 -72.9(6)
P5 Pd3 P6 O16 -136.02(17)
Cl5 Pd3 P6 O16 167.4(4)
Cl6 Pd3 P6 O16 38.60(17)
P5 Pd3 P6 N16 107.62(18)
Cl5 Pd3 P6 N16 51.0(5)
Cl6 Pd3 P6 N16 -77.76(18)
P5 Pd3 P6 C6 -14.3(2)
Cl5 Pd3 P6 C6 -70.9(5)
Cl6 Pd3 P6 C6 160.3(2)
O15 P5 C5 C6 161.2(4)
N15 P5 C5 C6 -94.2(4)
Pd3 P5 C5 C6 34.3(4)
P5 C5 C6 P6 -46.4(5)
O16 P6 C6 C5 167.0(4)
N16 P6 C6 C5 -87.5(4)
Pd3 P6 C6 C5 39.0(4)
N15 P5 O15 C15 -21.0(4)
C5 P5 O15 C15 92.5(3)
Pd3 P5 O15 C15 -146.3(3)
O15 P5 N15 C55 -128.9(4)
C5 P5 N15 C55 120.8(4)
Pd3 P5 N15 C55 -3.0(5)
O15 P5 N15 C25 -0.5(4)
C5 P5 N15 C25 -110.8(4)
Pd3 P5 N15 C25 125.4(3)
P5 O15 C15 C65 154.1(3)
P5 O15 C15 C125 -86.0(4)
P5 O15 C15 C25 34.7(4)
C55 N15 C25 C35 30.5(5)
P5 N15 C25 C35 -104.8(4)
C55 N15 C25 C15 155.7(4)
P5 N15 C25 C15 20.4(5)
O15 C15 C25 N15 -33.5(5)
C65 C15 C25 N15 -148.8(4)
C125 C15 C25 N15 82.5(5)
O15 C15 C25 C35 82.1(5)
C65 C15 C25 C35 -33.2(6)
C125 C15 C25 C35 -161.9(4)
N15 C25 C35 C45 -38.9(5)
C15 C25 C35 C45 -155.5(4)
C25 C35 C45 C55 33.8(6)
C25 N15 C55 C45 -8.8(6)
P5 N15 C55 C45 120.1(4)
C35 C45 C55 N15 -15.9(6)
O15 C15 C65 C115 151.2(5)
C125 C15 C65 C115 34.8(7)
C25 C15 C65 C115 -94.6(6)
O15 C15 C65 C75 -32.4(7)
C125 C15 C65 C75 -148.8(5)
C25 C15 C65 C75 81.7(6)
C115 C65 C75 C85 1.5(9)
C15 C65 C75 C85 -175.0(5)
C65 C75 C85 C95 -1.6(9)
C75 C85 C95 C105 -0.1(9)
C85 C95 C105 C115 1.8(9)
C95 C105 C115 C65 -2.0(9)
C75 C65 C115 C105 0.3(9)
C15 C65 C115 C105 176.8(5)
O15 C15 C125 C175 -56.8(6)
C65 C15 C125 C175 59.5(6)
C25 C15 C125 C175 -171.6(4)
O15 C15 C125 C135 121.2(5)
C65 C15 C125 C135 -122.5(5)
C25 C15 C125 C135 6.4(7)
C175 C125 C135 C145 -1.6(8)
C15 C125 C135 C145 -179.6(5)
C125 C135 C145 C155 0.7(9)
C135 C145 C155 C165 1.1(9)
C145 C155 C165 C175 -2.0(9)
C155 C165 C175 C125 1.1(9)
C135 C125 C175 C165 0.7(8)
C15 C125 C175 C165 178.8(5)
N16 P6 O16 C16 -20.8(4)
C6 P6 O16 C16 91.7(4)
Pd3 P6 O16 C16 -146.4(3)
O16 P6 N16 C56 -127.9(4)
C6 P6 N16 C56 120.4(4)
Pd3 P6 N16 C56 -1.1(5)
O16 P6 N16 C26 -1.9(4)
C6 P6 N16 C26 -113.5(4)
Pd3 P6 N16 C26 125.0(3)
P6 O16 C16 C66 155.3(3)
P6 O16 C16 C26 35.3(4)
P6 O16 C16 C126 -84.6(4)
C56 N16 C26 C36 30.3(6)
P6 N16 C26 C36 -103.6(4)
C56 N16 C26 C16 156.5(4)
P6 N16 C26 C16 22.6(5)
O16 C16 C26 N16 -35.4(5)
C66 C16 C26 N16 -150.9(4)
C126 C16 C26 N16 78.2(5)
O16 C16 C26 C36 81.0(5)
C66 C16 C26 C36 -34.6(6)
C126 C16 C26 C36 -165.4(4)
N16 C26 C36 C46 -39.0(5)
C16 C26 C36 C46 -156.5(5)
C26 C36 C46 C56 33.7(6)
C26 N16 C56 C46 -9.0(6)
P6 N16 C56 C46 117.7(5)
C36 C46 C56 N16 -15.9(7)
O16 C16 C66 C116 -33.5(7)
C26 C16 C66 C116 79.9(6)
C126 C16 C66 C116 -148.6(5)
O16 C16 C66 C76 150.3(5)
C26 C16 C66 C76 -96.3(6)
C126 C16 C66 C76 35.2(7)
C116 C66 C76 C86 0.4(9)
C16 C66 C76 C86 176.6(5)
C66 C76 C86 C96 -0.8(9)
C76 C86 C96 C106 0.2(10)
C86 C96 C106 C116 0.7(10)
C96 C106 C116 C66 -1.2(9)
C76 C66 C116 C106 0.6(8)
C16 C66 C116 C106 -175.6(5)
O16 C16 C126 C176 -49.6(6)
C66 C16 C126 C176 66.7(6)
C26 C16 C126 C176 -162.2(4)
O16 C16 C126 C136 129.0(5)
C66 C16 C126 C136 -114.8(6)
C26 C16 C126 C136 16.4(7)
C176 C126 C136 C146 1.5(8)
C16 C126 C136 C146 -177.0(5)
C126 C136 C146 C156 -0.3(9)
C136 C146 C156 C166 -0.5(10)
C146 C156 C166 C176 0.2(9)
C136 C126 C176 C166 -1.8(8)
C16 C126 C176 C166 176.8(5)
C156 C166 C176 C126 1.0(8)
